data_7207505
loop_
_publ_author_name
'Zhang, Lei'
'Walker, Bright'
'Liu, Feng'
'Colella, Nicholas S.'
'Mannsfeld, Stefan C. B.'
'Watkins, James J.'
'Nguyen, Thuc-Quyen'
'Briseno, Alejandro L.'

_publ_section_title
;
 Triisopropylsilylethynyl-functionalized dibenzo[def,mno]chrysene: a
 solution-processed small molecule for bulk heterojunction solar cells
;
_journal_issue 10
_journal_name_full 'Journal of Materials Chemistry'
_journal_page_first 4266
_journal_paper_doi 10.1039/c2jm14998b
_journal_volume 22
_journal_year 2012
_chemical_formula_moiety 'C44 H52 Si2'
_chemical_formula_sum 'C44 H52 Si2'
_chemical_formula_weight 637.04
_chemical_name_systematic
;
?
;
_space_group_IT_number 2
_symmetry_cell_setting triclinic
_symmetry_space_group_name_Hall '-P 1'
_symmetry_space_group_name_H-M 'P -1'
_atom_sites_solution_hydrogens geom
_atom_sites_solution_primary direct
_atom_sites_solution_secondary difmap
_audit_creation_method SHELXL-97
_cell_angle_alpha 88.906(6)
_cell_angle_beta 79.711(5)
_cell_angle_gamma 84.143(5)
_cell_formula_units_Z 8
_cell_length_a 13.8921(10)
_cell_length_b 15.1742(12)
_cell_length_c 35.456(3)
_cell_measurement_reflns_used 4684
_cell_measurement_temperature 90.0(2)
_cell_measurement_theta_max 68.40
_cell_measurement_theta_min 2.53
_cell_volume 7315.6(10)
_computing_cell_refinement APEX2
_computing_data_collection 'APEX2 (Bruker-AXS, 2006)'
_computing_data_reduction APEX2
_computing_molecular_graphics 'XP in SHELXTL (Sheldrick, 2008)'
_computing_publication_material
;
SHELX-97 (Sheldrick, 2008) and local procedures
;
_computing_structure_refinement 'SHELXL-97 (Sheldrick, 2008)'
_computing_structure_solution 'SHELXS-97 (Sheldrick, 2008)'
_diffrn_ambient_temperature 90.0(2)
_diffrn_detector_area_resol_mean 5.6
_diffrn_measured_fraction_theta_full 0.949
_diffrn_measured_fraction_theta_max 0.949
_diffrn_measurement_device_type 'Bruker X8 Proteum diffractometer'
_diffrn_measurement_method '\f and \w scans'
_diffrn_radiation_monochromator 'graded multilayer optics'
_diffrn_radiation_source 'fine-focus rotating anode'
_diffrn_radiation_type CuK\a
_diffrn_radiation_wavelength 1.54178
_diffrn_reflns_av_R_equivalents 0.0000
_diffrn_reflns_av_sigmaI/netI 0.1585
_diffrn_reflns_limit_h_max 16
_diffrn_reflns_limit_h_min -16
_diffrn_reflns_limit_k_max 18
_diffrn_reflns_limit_k_min -18
_diffrn_reflns_limit_l_max 42
_diffrn_reflns_limit_l_min -14
_diffrn_reflns_number 25869
_diffrn_reflns_theta_full 69.06
_diffrn_reflns_theta_max 69.06
_diffrn_reflns_theta_min 1.27
_diffrn_standards_number 0
_exptl_absorpt_coefficient_mu 1.086
_exptl_absorpt_correction_T_max 0.995
_exptl_absorpt_correction_T_min 0.773
_exptl_absorpt_correction_type multi-scan
_exptl_absorpt_process_details 'Sadabs in APEX2 (BrukerAXS, 2006)'
_exptl_crystal_colour red
_exptl_crystal_density_diffrn 1.157
_exptl_crystal_density_method 'not measured'
_exptl_crystal_description flake
_exptl_crystal_F_000 2752
_exptl_crystal_size_max 0.25
_exptl_crystal_size_mid 0.01
_exptl_crystal_size_min 0.01
_refine_diff_density_max 0.539
_refine_diff_density_min -0.484
_refine_diff_density_rms 0.089
_refine_ls_extinction_coef 0.00017(3)
_refine_ls_extinction_expression Fc^*^=kFc[1+0.001xFc^2^\l^3^/sin(2\q)]^-1/4^
_refine_ls_extinction_method SHELXL
_refine_ls_goodness_of_fit_ref 1.040
_refine_ls_hydrogen_treatment constr
_refine_ls_matrix_type full
_refine_ls_number_parameters 1707
_refine_ls_number_reflns 25869
_refine_ls_number_restraints 0
_refine_ls_restrained_S_all 1.040
_refine_ls_R_factor_all 0.1790
_refine_ls_R_factor_gt 0.1081
_refine_ls_shift/su_max 0.001
_refine_ls_shift/su_mean 0.000
_refine_ls_structure_factor_coef Fsqd
_refine_ls_weighting_details 'calc w=1/[\s^2^(Fo^2^)+(0.0892P)^2^+18.8021P] where P=(Fo^2^+2Fc^2^)/3'
_refine_ls_weighting_scheme calc
_refine_ls_wR_factor_gt 0.2499
_refine_ls_wR_factor_ref 0.2877
_reflns_number_gt 14127
_reflns_number_total 25869
_reflns_threshold_expression >2\s(I)
_cod_data_source_file c2jm14998b.txt
_cod_data_source_block x11059t
_cod_database_code 7207505

loop_
_symmetry_equiv_pos_as_xyz
'x, y, z'
'-x, -y, -z'

loop_
_atom_site_label
_atom_site_type_symbol
_atom_site_fract_x
_atom_site_fract_y
_atom_site_fract_z
_atom_site_U_iso_or_equiv
_atom_site_adp_type
_atom_site_occupancy
_atom_site_symmetry_multiplicity
_atom_site_calc_flag
_atom_site_refinement_flags
Si1A Si 0.79642(14) 0.38298(13) -0.10892(5) 0.0302(4) Uani 1 1 d .
Si2A Si 0.70662(14) -0.39199(13) 0.10368(5) 0.0312(4) Uani 1 1 d .
C1A C 0.7709(4) 0.1546(4) -0.02804(18) 0.0252(14) Uani 1 1 d .
C2A C 0.7707(4) 0.0712(4) -0.04433(18) 0.0271(14) Uani 1 1 d .
C3A C 0.7819(5) 0.0603(4) -0.08487(19) 0.0291(15) Uani 1 1 d .
H3AA H 0.7896 0.1105 -0.1012 0.035 Uiso 1 1 calc R
C4A C 0.7816(5) -0.0204(5) -0.10033(19) 0.0294(14) Uani 1 1 d .
H4AA H 0.7908 -0.0258 -0.1274 0.035 Uiso 1 1 calc R
C5A C 0.7681(5) -0.0977(5) -0.07734(19) 0.0288(14) Uani 1 1 d .
C6A C 0.7657(5) -0.1811(5) -0.0924(2) 0.0322(15) Uani 1 1 d .
H6AA H 0.7741 -0.1882 -0.1194 0.039 Uiso 1 1 calc R
C7A C 0.7512(5) -0.2543(5) -0.0687(2) 0.0339(16) Uani 1 1 d .
H7AA H 0.7493 -0.3107 -0.0796 0.041 Uiso 1 1 calc R
C8A C 0.7396(5) -0.2460(4) -0.02989(18) 0.0275(14) Uani 1 1 d .
H8AA H 0.7304 -0.2969 -0.0142 0.033 Uiso 1 1 calc R
C9A C 0.7409(4) -0.1631(4) -0.01252(18) 0.0258(14) Uani 1 1 d .
C10A C 0.7312(4) -0.1538(4) 0.02797(19) 0.0265(14) Uani 1 1 d .
C11A C 0.7311(5) -0.0710(4) 0.04431(18) 0.0268(14) Uani 1 1 d .
C12A C 0.7197(5) -0.0595(5) 0.08507(19) 0.0307(15) Uani 1 1 d .
H12A H 0.7116 -0.1094 0.1015 0.037 Uiso 1 1 calc R
C13A C 0.7203(5) 0.0215(4) 0.10044(19) 0.0290(14) Uani 1 1 d .
H13A H 0.7116 0.0273 0.1275 0.035 Uiso 1 1 calc R
C14A C 0.7338(5) 0.0991(4) 0.07676(19) 0.0270(14) Uani 1 1 d .
C15A C 0.7356(5) 0.1820(5) 0.0923(2) 0.0327(15) Uani 1 1 d .
H15A H 0.7257 0.1891 0.1194 0.039 Uiso 1 1 calc R
C16A C 0.7516(5) 0.2544(5) 0.06861(19) 0.0331(16) Uani 1 1 d .
H16A H 0.7559 0.3103 0.0795 0.040 Uiso 1 1 calc R
C17A C 0.7616(5) 0.2469(4) 0.02966(19) 0.0289(15) Uani 1 1 d .
H17A H 0.7695 0.2982 0.0140 0.035 Uiso 1 1 calc R
C18A C 0.7602(5) 0.1647(4) 0.01246(18) 0.0279(14) Uani 1 1 d .
C19A C 0.7451(4) 0.0895(4) 0.03644(18) 0.0250(14) Uani 1 1 d .
C20A C 0.7448(4) 0.0049(4) 0.02021(18) 0.0250(13) Uani 1 1 d .
C21A C 0.7560(4) -0.0040(4) -0.01998(18) 0.0274(14) Uani 1 1 d .
C22A C 0.7560(4) -0.0876(4) -0.03647(18) 0.0257(14) Uani 1 1 d .
C23A C 0.7806(5) 0.2308(5) -0.05219(18) 0.0287(15) Uani 1 1 d .
C24A C 0.7879(5) 0.2943(5) -0.0738(2) 0.0334(16) Uani 1 1 d .
C25A C 0.7725(5) 0.4912(5) -0.0830(2) 0.0387(17) Uani 1 1 d .
H25A H 0.7773 0.5394 -0.1027 0.046 Uiso 1 1 calc R
C26A C 0.6685(5) 0.5030(5) -0.0590(2) 0.0438(19) Uani 1 1 d .
H26A H 0.6576 0.5610 -0.0464 0.066 Uiso 1 1 calc R
H26B H 0.6615 0.4562 -0.0396 0.066 Uiso 1 1 calc R
H26C H 0.6200 0.4993 -0.0758 0.066 Uiso 1 1 calc R
C27A C 0.8516(6) 0.5013(5) -0.0577(2) 0.0454(19) Uani 1 1 d .
H27A H 0.8373 0.5584 -0.0444 0.068 Uiso 1 1 calc R
H27B H 0.9167 0.4985 -0.0740 0.068 Uiso 1 1 calc R
H27C H 0.8505 0.4532 -0.0388 0.068 Uiso 1 1 calc R
C28A C 0.9264(5) 0.3698(5) -0.1365(2) 0.0353(16) Uani 1 1 d .
H28A H 0.9695 0.3752 -0.1171 0.042 Uiso 1 1 calc R
C29A C 0.9491(6) 0.4450(5) -0.1656(2) 0.0431(18) Uani 1 1 d .
H29A H 1.0204 0.4428 -0.1743 0.065 Uiso 1 1 calc R
H29B H 0.9247 0.5022 -0.1533 0.065 Uiso 1 1 calc R
H29C H 0.9168 0.4377 -0.1876 0.065 Uiso 1 1 calc R
C30A C 0.9573(6) 0.2793(5) -0.1542(2) 0.0411(18) Uani 1 1 d .
H30A H 1.0285 0.2729 -0.1635 0.062 Uiso 1 1 calc R
H30B H 0.9230 0.2726 -0.1757 0.062 Uiso 1 1 calc R
H30C H 0.9404 0.2336 -0.1349 0.062 Uiso 1 1 calc R
C31A C 0.6963(5) 0.3698(5) -0.1381(2) 0.0360(16) Uani 1 1 d .
H31A H 0.6329 0.3765 -0.1194 0.043 Uiso 1 1 calc R
C32A C 0.6871(6) 0.4414(6) -0.1677(2) 0.0454(19) Uani 1 1 d .
H32A H 0.6275 0.4367 -0.1783 0.068 Uiso 1 1 calc R
H32B H 0.7447 0.4344 -0.1882 0.068 Uiso 1 1 calc R
H32C H 0.6832 0.4996 -0.1556 0.068 Uiso 1 1 calc R
C33A C 0.7027(6) 0.2776(5) -0.1553(2) 0.0412(18) Uani 1 1 d .
H33A H 0.6456 0.2730 -0.1676 0.062 Uiso 1 1 calc R
H33B H 0.7037 0.2330 -0.1350 0.062 Uiso 1 1 calc R
H33C H 0.7630 0.2677 -0.1744 0.062 Uiso 1 1 calc R
C34A C 0.7222(5) -0.2301(4) 0.05211(18) 0.0273(14) Uani 1 1 d .
C35A C 0.7159(5) -0.2945(5) 0.07215(19) 0.0313(15) Uani 1 1 d .
C36A C 0.6018(5) -0.4492(5) 0.0926(2) 0.0372(16) Uani 1 1 d .
H36A H 0.5432 -0.4042 0.0970 0.045 Uiso 1 1 calc R
C37A C 0.5749(6) -0.5265(5) 0.1193(2) 0.047(2) Uani 1 1 d .
H37A H 0.5176 -0.5510 0.1126 0.071 Uiso 1 1 calc R
H37B H 0.5592 -0.5055 0.1458 0.071 Uiso 1 1 calc R
H37C H 0.6305 -0.5725 0.1165 0.071 Uiso 1 1 calc R
C38A C 0.6149(5) -0.4775(5) 0.0502(2) 0.0391(17) Uani 1 1 d .
H38A H 0.5515 -0.4912 0.0445 0.059 Uiso 1 1 calc R
H38B H 0.6624 -0.5302 0.0456 0.059 Uiso 1 1 calc R
H38C H 0.6389 -0.4292 0.0336 0.059 Uiso 1 1 calc R
C39A C 0.8308(5) -0.4566(5) 0.0940(2) 0.0379(17) Uani 1 1 d .
H39A H 0.8786 -0.4139 0.0976 0.046 Uiso 1 1 calc R
C40A C 0.8451(6) -0.5326(5) 0.1225(2) 0.0467(19) Uani 1 1 d .
H40A H 0.9128 -0.5605 0.1166 0.070 Uiso 1 1 calc R
H40B H 0.7994 -0.5766 0.1204 0.070 Uiso 1 1 calc R
H40C H 0.8322 -0.5089 0.1487 0.070 Uiso 1 1 calc R
C41A C 0.8618(5) -0.4894(5) 0.0524(2) 0.0405(18) Uani 1 1 d .
H41A H 0.9332 -0.5042 0.0468 0.061 Uiso 1 1 calc R
H41B H 0.8428 -0.4427 0.0349 0.061 Uiso 1 1 calc R
H41C H 0.8290 -0.5422 0.0490 0.061 Uiso 1 1 calc R
C42A C 0.6768(6) -0.3484(5) 0.1542(2) 0.0413(18) Uani 1 1 d .
H42A H 0.6720 -0.4006 0.1719 0.050 Uiso 1 1 calc R
C43A C 0.7605(6) -0.2975(6) 0.1631(2) 0.048(2) Uani 1 1 d .
H43A H 0.7444 -0.2762 0.1896 0.072 Uiso 1 1 calc R
H43B H 0.7687 -0.2470 0.1456 0.072 Uiso 1 1 calc R
H43C H 0.8218 -0.3370 0.1597 0.072 Uiso 1 1 calc R
C44A C 0.5786(6) -0.2917(6) 0.1622(2) 0.050(2) Uani 1 1 d .
H44A H 0.5684 -0.2671 0.1881 0.074 Uiso 1 1 calc R
H44B H 0.5255 -0.3283 0.1601 0.074 Uiso 1 1 calc R
H44C H 0.5785 -0.2433 0.1435 0.074 Uiso 1 1 calc R
Si1B Si 0.18927(14) 0.89275(12) 0.60331(5) 0.0299(4) Uani 1 1 d .
Si2B Si 0.30786(13) 0.11861(12) 0.39051(5) 0.0285(4) Uani 1 1 d .
C1B C 0.2425(4) 0.6549(4) 0.52780(18) 0.0237(13) Uani 1 1 d .
C2B C 0.2279(4) 0.5724(4) 0.54376(18) 0.0235(13) Uani 1 1 d .
C3B C 0.2031(5) 0.5597(5) 0.58450(19) 0.0326(16) Uani 1 1 d .
H3BA H 0.1965 0.6094 0.6010 0.039 Uiso 1 1 calc R
C4B C 0.1889(5) 0.4788(4) 0.59994(19) 0.0280(14) Uani 1 1 d .
H4BA H 0.1722 0.4729 0.6270 0.034 Uiso 1 1 calc R
C5B C 0.1983(5) 0.4020(4) 0.57643(18) 0.0283(14) Uani 1 1 d .
C6B C 0.1816(5) 0.3184(4) 0.59208(19) 0.0294(14) Uani 1 1 d .
H6BA H 0.1641 0.3116 0.6191 0.035 Uiso 1 1 calc R
C7B C 0.1906(5) 0.2447(5) 0.5680(2) 0.0327(16) Uani 1 1 d .
H7BA H 0.1802 0.1881 0.5789 0.039 Uiso 1 1 calc R
C8B C 0.2139(5) 0.2526(4) 0.52933(19) 0.0294(15) Uani 1 1 d .
H8BA H 0.2173 0.2018 0.5137 0.035 Uiso 1 1 calc R
C9B C 0.2332(4) 0.3352(4) 0.51195(18) 0.0230(13) Uani 1 1 d .
C10B C 0.2594(4) 0.3456(4) 0.47191(18) 0.0244(13) Uani 1 1 d .
C11B C 0.2734(4) 0.4292(4) 0.45515(17) 0.0229(13) Uani 1 1 d .
C12B C 0.2980(4) 0.4403(4) 0.41461(18) 0.0277(14) Uani 1 1 d .
H12B H 0.3044 0.3904 0.3982 0.033 Uiso 1 1 calc R
C13B C 0.3124(5) 0.5218(4) 0.39925(19) 0.0266(14) Uani 1 1 d .
H13B H 0.3294 0.5277 0.3722 0.032 Uiso 1 1 calc R
C14B C 0.3024(5) 0.5983(4) 0.42270(18) 0.0257(14) Uani 1 1 d .
C15B C 0.3200(5) 0.6815(4) 0.4072(2) 0.0288(14) Uani 1 1 d .
H15B H 0.3383 0.6881 0.3802 0.035 Uiso 1 1 calc R
C16B C 0.3107(5) 0.7557(4) 0.43107(19) 0.0299(15) Uani 1 1 d .
H16B H 0.3218 0.8121 0.4200 0.036 Uiso 1 1 calc R
C17B C 0.2863(5) 0.7482(4) 0.46970(19) 0.0281(14) Uani 1 1 d .
H17B H 0.2810 0.7993 0.4853 0.034 Uiso 1 1 calc R
C18B C 0.2688(5) 0.6659(4) 0.48708(19) 0.0274(14) Uani 1 1 d .
C19B C 0.2788(4) 0.5893(4) 0.46306(18) 0.0240(13) Uani 1 1 d .
C20B C 0.2628(4) 0.5049(4) 0.47982(18) 0.0228(13) Uani 1 1 d .
C21B C 0.2386(4) 0.4952(4) 0.51957(17) 0.0218(13) Uani 1 1 d .
C22B C 0.2225(4) 0.4113(4) 0.53627(18) 0.0252(14) Uani 1 1 d .
C23B C 0.2297(4) 0.7310(4) 0.55194(18) 0.0242(13) Uani 1 1 d .
C24B C 0.2166(5) 0.7964(4) 0.57214(19) 0.0293(14) Uani 1 1 d .
C25B C 0.3039(5) 0.9523(5) 0.5958(2) 0.0361(16) Uani 1 1 d .
H25B H 0.3577 0.9080 0.6015 0.043 Uiso 1 1 calc R
C26B C 0.3358(5) 0.9811(5) 0.5540(2) 0.0424(19) Uani 1 1 d .
H26D H 0.4021 1.0001 0.5506 0.064 Uiso 1 1 calc R
H26E H 0.2899 1.0304 0.5478 0.064 Uiso 1 1 calc R
H26F H 0.3358 0.9312 0.5369 0.064 Uiso 1 1 calc R
C27B C 0.2991(6) 1.0294(5) 0.6235(2) 0.0438(19) Uani 1 1 d .
H27D H 0.3631 1.0533 0.6198 0.066 Uiso 1 1 calc R
H27E H 0.2827 1.0083 0.6499 0.066 Uiso 1 1 calc R
H27F H 0.2487 1.0760 0.6186 0.066 Uiso 1 1 calc R
C28B C 0.0762(5) 0.9548(4) 0.58937(19) 0.0306(15) Uani 1 1 d .
H28B H 0.0256 0.9115 0.5923 0.037 Uiso 1 1 calc R
C29B C 0.0907(5) 0.9835(5) 0.5473(2) 0.0386(17) Uani 1 1 d .
H29D H 0.0264 0.9996 0.5399 0.058 Uiso 1 1 calc R
H29E H 0.1259 0.9345 0.5311 0.058 Uiso 1 1 calc R
H29F H 0.1290 1.0347 0.5438 0.058 Uiso 1 1 calc R
C30B C 0.0309(6) 1.0327(5) 0.6160(2) 0.0418(18) Uani 1 1 d .
H30D H -0.0291 1.0598 0.6078 0.063 Uiso 1 1 calc R
H30E H 0.0782 1.0769 0.6148 0.063 Uiso 1 1 calc R
H30F H 0.0149 1.0111 0.6424 0.063 Uiso 1 1 calc R
C31B C 0.1628(6) 0.8512(5) 0.6540(2) 0.0372(17) Uani 1 1 d .
H31B H 0.1450 0.9042 0.6711 0.045 Uiso 1 1 calc R
C32B C 0.0733(6) 0.7961(5) 0.6601(2) 0.0465(19) Uani 1 1 d .
H32D H 0.0570 0.7800 0.6872 0.070 Uiso 1 1 calc R
H32E H 0.0895 0.7422 0.6445 0.070 Uiso 1 1 calc R
H32F H 0.0168 0.8313 0.6524 0.070 Uiso 1 1 calc R
C33B C 0.2529(6) 0.7996(5) 0.6654(2) 0.049(2) Uani 1 1 d .
H33D H 0.2351 0.7751 0.6912 0.073 Uiso 1 1 calc R
H33E H 0.3044 0.8393 0.6653 0.073 Uiso 1 1 calc R
H33F H 0.2771 0.7513 0.6472 0.073 Uiso 1 1 calc R
C34B C 0.2725(4) 0.2706(4) 0.44736(18) 0.0240(13) Uani 1 1 d .
C35B C 0.2863(5) 0.2064(4) 0.42646(19) 0.0290(14) Uani 1 1 d .
C36B C 0.2997(5) 0.0103(4) 0.4167(2) 0.0327(15) Uani 1 1 d .
H36B H 0.3114 -0.0380 0.3972 0.039 Uiso 1 1 calc R
C37B C 0.1962(6) 0.0053(5) 0.4407(2) 0.0434(18) Uani 1 1 d .
H37D H 0.1942 -0.0511 0.4547 0.065 Uiso 1 1 calc R
H37E H 0.1475 0.0094 0.4237 0.065 Uiso 1 1 calc R
H37F H 0.1810 0.0545 0.4591 0.065 Uiso 1 1 calc R
C38B C 0.3792(6) -0.0054(5) 0.4416(2) 0.0443(19) Uani 1 1 d .
H38D H 0.3712 -0.0609 0.4559 0.066 Uiso 1 1 calc R
H38E H 0.3730 0.0438 0.4596 0.066 Uiso 1 1 calc R
H38F H 0.4442 -0.0093 0.4252 0.066 Uiso 1 1 calc R
C39B C 0.2066(5) 0.1393(5) 0.3613(2) 0.0331(15) Uani 1 1 d .
H39B H 0.1435 0.1372 0.3799 0.040 Uiso 1 1 calc R
C40B C 0.2012(5) 0.2310(5) 0.3432(2) 0.0372(16) Uani 1 1 d .
H40D H 0.1421 0.2405 0.3316 0.056 Uiso 1 1 calc R
H40E H 0.2596 0.2355 0.3234 0.056 Uiso 1 1 calc R
H40F H 0.1985 0.2760 0.3629 0.056 Uiso 1 1 calc R
C41B C 0.2079(6) 0.0667(5) 0.3318(2) 0.0428(18) Uani 1 1 d .
H41D H 0.1489 0.0767 0.3202 0.064 Uiso 1 1 calc R
H41E H 0.2093 0.0087 0.3445 0.064 Uiso 1 1 calc R
H41F H 0.2665 0.0681 0.3119 0.064 Uiso 1 1 calc R
C42B C 0.4383(5) 0.1241(5) 0.3632(2) 0.0337(16) Uani 1 1 d .
H42B H 0.4819 0.1145 0.3828 0.040 Uiso 1 1 calc R
C43B C 0.4727(6) 0.0506(5) 0.3340(2) 0.0460(19) Uani 1 1 d .
H43D H 0.5421 0.0540 0.3230 0.069 Uiso 1 1 calc R
H43E H 0.4333 0.0572 0.3136 0.069 Uiso 1 1 calc R
H43F H 0.4648 -0.0069 0.3466 0.069 Uiso 1 1 calc R
C44B C 0.4555(5) 0.2153(5) 0.3462(2) 0.0425(18) Uani 1 1 d .
H44D H 0.5254 0.2169 0.3356 0.064 Uiso 1 1 calc R
H44E H 0.4350 0.2603 0.3662 0.064 Uiso 1 1 calc R
H44F H 0.4169 0.2274 0.3257 0.064 Uiso 1 1 calc R
Si1C Si 0.10444(14) 0.64255(13) 0.31047(5) 0.0309(4) Uani 1 1 d .
C1C C 0.0443(4) 0.5697(4) 0.43436(18) 0.0247(13) Uani 1 1 d .
C2C C 0.0320(4) 0.4859(4) 0.44646(18) 0.0248(13) Uani 1 1 d .
C3C C 0.0450(4) 0.4124(4) 0.41982(19) 0.0267(14) Uani 1 1 d .
H3CA H 0.0623 0.4236 0.3931 0.032 Uiso 1 1 calc R
C4C C 0.0333(5) 0.3286(5) 0.43177(19) 0.0292(15) Uani 1 1 d .
H4CA H 0.0420 0.2827 0.4133 0.035 Uiso 1 1 calc R
C5C C 0.0082(4) 0.3071(4) 0.47149(18) 0.0249(13) Uani 1 1 d .
C6C C -0.0065(5) 0.2216(5) 0.4842(2) 0.0317(15) Uani 1 1 d .
H6CA H 0.0022 0.1749 0.4661 0.038 Uiso 1 1 calc R
C7C C -0.0332(5) 0.2032(5) 0.5223(2) 0.0335(16) Uani 1 1 d .
H7CA H -0.0427 0.1441 0.5302 0.040 Uiso 1 1 calc R
C8C C -0.0467(5) 0.2700(4) 0.5498(2) 0.0296(14) Uani 1 1 d .
H8CA H -0.0659 0.2564 0.5762 0.036 Uiso 1 1 calc R
C9C C -0.0316(4) 0.3581(4) 0.53825(18) 0.0261(14) Uani 1 1 d .
C10C C -0.0073(4) 0.3787(4) 0.49882(18) 0.0234(13) Uani 1 1 d .
C11C C 0.0065(5) 0.4662(4) 0.48651(18) 0.0244(13) Uani 1 1 d .
C12C C 0.0664(5) 0.5919(4) 0.39460(19) 0.0266(14) Uani 1 1 d .
C13C C 0.0839(5) 0.6109(4) 0.3610(2) 0.0298(15) Uani 1 1 d .
C14C C -0.0148(5) 0.7020(5) 0.30065(19) 0.0341(16) Uani 1 1 d .
H14A H -0.0669 0.6626 0.3110 0.041 Uiso 1 1 calc R
C15C C -0.0445(6) 0.7892(5) 0.3218(2) 0.0392(17) Uani 1 1 d .
H15C H -0.1120 0.8107 0.3192 0.059 Uiso 1 1 calc R
H15D H 0.0000 0.8328 0.3108 0.059 Uiso 1 1 calc R
H15E H -0.0408 0.7804 0.3489 0.059 Uiso 1 1 calc R
C16C C -0.0181(6) 0.7127(6) 0.2579(2) 0.048(2) Uani 1 1 d .
H16C H -0.0840 0.7377 0.2546 0.072 Uiso 1 1 calc R
H16D H -0.0029 0.6546 0.2453 0.072 Uiso 1 1 calc R
H16E H 0.0304 0.7524 0.2463 0.072 Uiso 1 1 calc R
C17C C 0.2132(6) 0.7102(5) 0.3029(2) 0.0374(17) Uani 1 1 d .
H17C H 0.2684 0.6703 0.3105 0.045 Uiso 1 1 calc R
C18C C 0.2029(6) 0.7914(5) 0.3281(2) 0.0433(18) Uani 1 1 d .
H18A H 0.2668 0.8150 0.3258 0.065 Uiso 1 1 calc R
H18B H 0.1802 0.7751 0.3549 0.065 Uiso 1 1 calc R
H18C H 0.1552 0.8365 0.3200 0.065 Uiso 1 1 calc R
C19C C 0.2481(7) 0.7328(6) 0.2610(2) 0.054(2) Uani 1 1 d .
H19A H 0.3118 0.7568 0.2582 0.080 Uiso 1 1 calc R
H19B H 0.2000 0.7770 0.2524 0.080 Uiso 1 1 calc R
H19C H 0.2547 0.6791 0.2454 0.080 Uiso 1 1 calc R
C20C C 0.1337(5) 0.5379(5) 0.2820(2) 0.0365(16) Uani 1 1 d .
H20A H 0.1443 0.5546 0.2542 0.044 Uiso 1 1 calc R
C21C C 0.2302(6) 0.4834(6) 0.2899(3) 0.055(2) Uani 1 1 d .
H21A H 0.2412 0.4281 0.2752 0.083 Uiso 1 1 calc R
H21B H 0.2236 0.4697 0.3173 0.083 Uiso 1 1 calc R
H21C H 0.2860 0.5182 0.2821 0.083 Uiso 1 1 calc R
C22C C 0.0488(6) 0.4784(5) 0.2892(2) 0.048(2) Uani 1 1 d .
H22A H 0.0667 0.4251 0.2733 0.072 Uiso 1 1 calc R
H22B H -0.0106 0.5108 0.2827 0.072 Uiso 1 1 calc R
H22C H 0.0364 0.4613 0.3163 0.072 Uiso 1 1 calc R
Si1D Si 0.61358(14) 0.58210(13) 0.30424(5) 0.0321(4) Uani 1 1 d .
C1D C 0.5459(4) 0.5560(4) 0.43164(17) 0.0224(13) Uani 1 1 d .
C2D C 0.5304(4) 0.4732(4) 0.44730(18) 0.0264(14) Uani 1 1 d .
C3D C 0.5418(5) 0.3956(4) 0.42352(19) 0.0291(14) Uani 1 1 d .
H3DA H 0.5601 0.4010 0.3965 0.035 Uiso 1 1 calc R
C4D C 0.5267(5) 0.3147(5) 0.43927(19) 0.0317(15) Uani 1 1 d .
H4DA H 0.5336 0.2648 0.4228 0.038 Uiso 1 1 calc R
C5D C 0.5010(5) 0.3022(5) 0.47927(19) 0.0282(14) Uani 1 1 d .
C6D C 0.4831(5) 0.2209(5) 0.4957(2) 0.0342(16) Uani 1 1 d .
H6DA H 0.4892 0.1704 0.4796 0.041 Uiso 1 1 calc R
C7D C 0.4564(5) 0.2112(5) 0.5350(2) 0.0310(15) Uani 1 1 d .
H7DA H 0.4444 0.1545 0.5455 0.037 Uiso 1 1 calc R
C8D C 0.4473(5) 0.2827(5) 0.5589(2) 0.0313(15) Uani 1 1 d .
H8DA H 0.4293 0.2748 0.5858 0.038 Uiso 1 1 calc R
C9D C 0.4641(4) 0.3680(4) 0.54412(19) 0.0270(14) Uani 1 1 d .
C10D C 0.4897(5) 0.3779(4) 0.50387(18) 0.0264(14) Uani 1 1 d .
C11D C 0.5062(4) 0.4631(4) 0.48781(18) 0.0249(13) Uani 1 1 d .
C12D C 0.5688(4) 0.5672(4) 0.39136(19) 0.0264(14) Uani 1 1 d .
C13D C 0.5875(5) 0.5767(5) 0.3567(2) 0.0326(16) Uani 1 1 d .
C14D C 0.6073(6) 0.7020(5) 0.2897(2) 0.0392(17) Uani 1 1 d .
H14B H 0.6207 0.7047 0.2610 0.047 Uiso 1 1 calc R
C15D C 0.5057(6) 0.7508(6) 0.3037(3) 0.056(2) Uani 1 1 d .
H15F H 0.5039 0.8116 0.2939 0.085 Uiso 1 1 calc R
H15G H 0.4925 0.7521 0.3318 0.085 Uiso 1 1 calc R
H15H H 0.4556 0.7201 0.2946 0.085 Uiso 1 1 calc R
C16D C 0.6849(6) 0.7505(6) 0.3044(3) 0.054(2) Uani 1 1 d .
H16F H 0.6782 0.8130 0.2969 0.081 Uiso 1 1 calc R
H16G H 0.7507 0.7234 0.2934 0.081 Uiso 1 1 calc R
H16H H 0.6754 0.7460 0.3324 0.081 Uiso 1 1 calc R
C17D C 0.7430(5) 0.5270(5) 0.28814(19) 0.0335(15) Uani 1 1 d .
H17D H 0.7858 0.5607 0.3012 0.040 Uiso 1 1 calc R
C18D C 0.7818(6) 0.5366(7) 0.2453(2) 0.052(2) Uani 1 1 d .
H18D H 0.8522 0.5166 0.2399 0.078 Uiso 1 1 calc R
H18E H 0.7714 0.5989 0.2378 0.078 Uiso 1 1 calc R
H18F H 0.7466 0.5005 0.2308 0.078 Uiso 1 1 calc R
C19D C 0.7584(6) 0.4317(5) 0.3020(2) 0.0450(19) Uani 1 1 d .
H19D H 0.8287 0.4109 0.2965 0.068 Uiso 1 1 calc R
H19E H 0.7220 0.3938 0.2889 0.068 Uiso 1 1 calc R
H19F H 0.7347 0.4291 0.3297 0.068 Uiso 1 1 calc R
C20D C 0.5123(6) 0.5268(5) 0.2873(2) 0.0379(17) Uani 1 1 d .
H20B H 0.4497 0.5639 0.2976 0.046 Uiso 1 1 calc R
C21D C 0.5201(7) 0.5268(7) 0.2439(2) 0.064(3) Uani 1 1 d .
H21D H 0.4611 0.5051 0.2373 0.095 Uiso 1 1 calc R
H21E H 0.5783 0.4882 0.2324 0.095 Uiso 1 1 calc R
H21F H 0.5258 0.5873 0.2341 0.095 Uiso 1 1 calc R
C22D C 0.5000(6) 0.4349(5) 0.3039(2) 0.047(2) Uani 1 1 d .
H22D H 0.4442 0.4117 0.2953 0.071 Uiso 1 1 calc R
H22E H 0.4879 0.4379 0.3319 0.071 Uiso 1 1 calc R
H22F H 0.5600 0.3956 0.2950 0.071 Uiso 1 1 calc R
Si1E Si 0.43285(15) 0.14253(13) 0.18922(5) 0.0347(4) Uani 1 1 d .
C1E C 0.4861(4) 0.0721(5) 0.06512(18) 0.0276(14) Uani 1 1 d .
C2E C 0.5002(4) 0.1428(4) 0.03767(18) 0.0269(14) Uani 1 1 d .
C3E C 0.5047(5) 0.2309(5) 0.0482(2) 0.0335(16) Uani 1 1 d .
H3EA H 0.4982 0.2456 0.0746 0.040 Uiso 1 1 calc R
C4E C 0.5185(5) 0.2957(5) 0.0211(2) 0.0365(17) Uani 1 1 d .
H4EA H 0.5231 0.3545 0.0288 0.044 Uiso 1 1 calc R
C5E C 0.5257(5) 0.2769(5) -0.0173(2) 0.0340(16) Uani 1 1 d .
H5EA H 0.5332 0.3235 -0.0356 0.041 Uiso 1 1 calc R
C6E C 0.5224(5) 0.1916(4) -0.02973(19) 0.0287(14) Uani 1 1 d .
C7E C 0.5295(5) 0.1692(5) -0.0694(2) 0.0322(15) Uani 1 1 d .
H7EA H 0.5359 0.2148 -0.0882 0.039 Uiso 1 1 calc R
C8E C 0.5275(5) 0.0862(4) -0.08057(19) 0.0289(14) Uani 1 1 d .
H8EA H 0.5342 0.0740 -0.1071 0.035 Uiso 1 1 calc R
C9E C 0.5154(4) 0.0142(4) -0.05349(18) 0.0243(13) Uani 1 1 d .
C10E C 0.5056(5) 0.0341(4) -0.01381(18) 0.0254(14) Uani 1 1 d .
C11E C 0.5090(5) 0.1227(4) -0.00198(18) 0.0273(14) Uani 1 1 d .
C12E C 0.4729(5) 0.0939(5) 0.10510(19) 0.0300(15) Uani 1 1 d .
C13E C 0.4586(5) 0.1124(5) 0.1382(2) 0.0372(17) Uani 1 1 d .
C14E C 0.4249(6) 0.0363(5) 0.2169(2) 0.0381(17) Uani 1 1 d .
H14C H 0.4101 0.0518 0.2448 0.046 Uiso 1 1 calc R
C15E C 0.5226(6) -0.0235(6) 0.2097(3) 0.052(2) Uani 1 1 d .
H15I H 0.5155 -0.0780 0.2248 0.078 Uiso 1 1 calc R
H15J H 0.5744 0.0078 0.2173 0.078 Uiso 1 1 calc R
H15K H 0.5402 -0.0383 0.1824 0.078 Uiso 1 1 calc R
C16E C 0.3416(6) -0.0151(6) 0.2086(3) 0.052(2) Uani 1 1 d .
H16I H 0.3361 -0.0669 0.2255 0.078 Uiso 1 1 calc R
H16J H 0.3560 -0.0346 0.1818 0.078 Uiso 1 1 calc R
H16K H 0.2796 0.0233 0.2132 0.078 Uiso 1 1 calc R
C17E C 0.3091(6) 0.2100(5) 0.1972(2) 0.0415(18) Uani 1 1 d .
H17E H 0.2628 0.1725 0.1880 0.050 Uiso 1 1 calc R
C18E C 0.2673(7) 0.2288(6) 0.2397(2) 0.056(2) Uani 1 1 d .
H18G H 0.2014 0.2606 0.2421 0.084 Uiso 1 1 calc R
H18H H 0.3104 0.2651 0.2503 0.084 Uiso 1 1 calc R
H18I H 0.2633 0.1727 0.2538 0.084 Uiso 1 1 calc R
C19E C 0.3043(7) 0.2962(6) 0.1744(2) 0.051(2) Uani 1 1 d .
H19G H 0.2356 0.3215 0.1768 0.076 Uiso 1 1 calc R
H19H H 0.3316 0.2841 0.1473 0.076 Uiso 1 1 calc R
H19I H 0.3425 0.3384 0.1843 0.076 Uiso 1 1 calc R
C20E C 0.5407(6) 0.1992(5) 0.1992(2) 0.0390(17) Uani 1 1 d .
H20C H 0.6008 0.1578 0.1902 0.047 Uiso 1 1 calc R
C21E C 0.5380(7) 0.2143(6) 0.2421(2) 0.052(2) Uani 1 1 d .
H21G H 0.6000 0.2354 0.2457 0.077 Uiso 1 1 calc R
H21H H 0.5289 0.1585 0.2560 0.077 Uiso 1 1 calc R
H21I H 0.4833 0.2587 0.2518 0.077 Uiso 1 1 calc R
C22E C 0.5544(6) 0.2855(5) 0.1765(2) 0.0467(19) Uani 1 1 d .
H22G H 0.6193 0.3041 0.1778 0.070 Uiso 1 1 calc R
H22H H 0.5033 0.3317 0.1876 0.070 Uiso 1 1 calc R
H22I H 0.5495 0.2757 0.1497 0.070 Uiso 1 1 calc R
Si1F Si 0.93135(15) 0.07971(13) 0.19600(5) 0.0341(4) Uani 1 1 d .
C1F C 0.9826(5) 0.0563(5) 0.06828(19) 0.0289(14) Uani 1 1 d .
C2F C 0.9964(4) 0.1323(4) 0.04443(18) 0.0258(14) Uani 1 1 d .
C3F C 0.9991(5) 0.2167(5) 0.0592(2) 0.0305(15) Uani 1 1 d .
H3FA H 0.9912 0.2247 0.0861 0.037 Uiso 1 1 calc R
C4F C 1.0132(5) 0.2887(5) 0.0349(2) 0.0360(17) Uani 1 1 d .
H4FA H 1.0177 0.3451 0.0453 0.043 Uiso 1 1 calc R
C5F C 1.0209(5) 0.2792(5) -0.0044(2) 0.0341(16) Uani 1 1 d .
H5FA H 1.0265 0.3299 -0.0204 0.041 Uiso 1 1 calc R
C6F C 1.0207(5) 0.1965(4) -0.02049(19) 0.0290(14) Uani 1 1 d .
C7F C 1.0321(5) 0.1846(4) -0.0612(2) 0.0305(15) Uani 1 1 d .
H7FA H 1.0407 0.2343 -0.0777 0.037 Uiso 1 1 calc R
C8F C 1.0309(5) 0.1041(4) -0.07643(19) 0.0290(14) Uani 1 1 d .
H8FA H 1.0389 0.0981 -0.1035 0.035 Uiso 1 1 calc R
C9F C 1.0177(5) 0.0269(5) -0.05250(19) 0.0297(15) Uani 1 1 d .
C10F C 1.0069(4) 0.0368(4) -0.01224(18) 0.0243(13) Uani 1 1 d .
C11F C 1.0073(4) 0.1223(4) 0.00396(18) 0.0250(13) Uani 1 1 d .
C12F C 0.9678(5) 0.0676(5) 0.1090(2) 0.0316(16) Uani 1 1 d .
C13F C 0.9536(5) 0.0755(5) 0.1433(2) 0.0341(16) Uani 1 1 d .
C14F C 0.8143(6) 0.0240(5) 0.2124(2) 0.0383(17) Uani 1 1 d .
H14D H 0.7621 0.0598 0.2010 0.046 Uiso 1 1 calc R
C15F C 0.8184(6) -0.0689(5) 0.1971(2) 0.048(2) Uani 1 1 d .
H15L H 0.7522 -0.0884 0.2018 0.073 Uiso 1 1 calc R
H15M H 0.8618 -0.1091 0.2100 0.073 Uiso 1 1 calc R
H15N H 0.8438 -0.0694 0.1694 0.073 Uiso 1 1 calc R
C16F C 0.7785(7) 0.0268(7) 0.2554(2) 0.059(3) Uani 1 1 d .
H16L H 0.7143 0.0035 0.2614 0.088 Uiso 1 1 calc R
H16M H 0.7724 0.0882 0.2644 0.088 Uiso 1 1 calc R
H16N H 0.8257 -0.0093 0.2682 0.088 Uiso 1 1 calc R
C17F C 1.0464(5) 0.0241(5) 0.2116(2) 0.0393(17) Uani 1 1 d .
H17F H 1.1009 0.0603 0.2005 0.047 Uiso 1 1 calc R
C18F C 1.0757(6) -0.0683(5) 0.1953(2) 0.0445(18) Uani 1 1 d .
H18J H 1.1431 -0.0878 0.1987 0.067 Uiso 1 1 calc R
H18K H 1.0721 -0.0677 0.1680 0.067 Uiso 1 1 calc R
H18L H 1.0309 -0.1091 0.2088 0.067 Uiso 1 1 calc R
C19F C 1.0415(7) 0.0243(7) 0.2550(2) 0.058(2) Uani 1 1 d .
H19J H 1.1049 -0.0007 0.2610 0.087 Uiso 1 1 calc R
H19K H 0.9897 -0.0115 0.2672 0.087 Uiso 1 1 calc R
H19L H 1.0269 0.0853 0.2646 0.087 Uiso 1 1 calc R
C20F C 0.9151(6) 0.1979(5) 0.2113(2) 0.0440(19) Uani 1 1 d .
H20D H 0.9009 0.1994 0.2400 0.053 Uiso 1 1 calc R
C21F C 1.0051(7) 0.2463(6) 0.1979(3) 0.061(3) Uani 1 1 d .
H21J H 0.9940 0.3063 0.2086 0.091 Uiso 1 1 calc R
H21K H 1.0176 0.2496 0.1698 0.091 Uiso 1 1 calc R
H21L H 1.0621 0.2143 0.2066 0.091 Uiso 1 1 calc R
C22F C 0.8249(6) 0.2488(6) 0.1964(3) 0.054(2) Uani 1 1 d .
H22J H 0.8151 0.3098 0.2059 0.081 Uiso 1 1 calc R
H22K H 0.7658 0.2191 0.2057 0.081 Uiso 1 1 calc R
H22L H 0.8377 0.2491 0.1683 0.081 Uiso 1 1 calc R

loop_
_atom_site_aniso_label
_atom_site_aniso_U_11
_atom_site_aniso_U_22
_atom_site_aniso_U_33
_atom_site_aniso_U_23
_atom_site_aniso_U_13
_atom_site_aniso_U_12
Si1A 0.0330(10) 0.0229(10) 0.0339(10) -0.0005(7) -0.0046(7) -0.0019(8)
Si2A 0.0348(11) 0.0213(10) 0.0371(11) 0.0013(7) -0.0053(7) -0.0028(8)
C1A 0.018(3) 0.020(4) 0.034(4) -0.002(2) 0.000(2) 0.005(2)
C2A 0.020(3) 0.025(4) 0.037(4) -0.003(3) -0.006(2) -0.002(3)
C3A 0.032(4) 0.017(4) 0.035(4) 0.002(3) -0.002(3) 0.007(3)
C4A 0.032(4) 0.029(4) 0.027(4) -0.002(3) -0.004(3) 0.000(3)
C5A 0.025(3) 0.029(4) 0.033(4) 0.000(3) -0.006(3) -0.001(3)
C6A 0.035(4) 0.024(4) 0.040(4) -0.010(3) -0.009(3) -0.003(3)
C7A 0.032(4) 0.031(4) 0.038(4) -0.001(3) -0.008(3) 0.000(3)
C8A 0.028(3) 0.018(4) 0.036(4) -0.001(3) -0.004(3) -0.003(3)
C9A 0.018(3) 0.022(4) 0.036(4) 0.000(3) -0.002(2) -0.003(2)
C10A 0.023(3) 0.018(4) 0.039(4) -0.004(3) -0.004(2) -0.002(2)
C11A 0.028(3) 0.017(4) 0.033(4) -0.001(2) -0.002(3) 0.003(3)
C12A 0.032(4) 0.027(4) 0.033(4) -0.003(3) -0.006(3) -0.001(3)
C13A 0.028(4) 0.025(4) 0.032(4) -0.004(3) -0.005(3) 0.005(3)
C14A 0.023(3) 0.020(4) 0.038(4) 0.000(3) -0.004(2) -0.001(3)
C15A 0.033(4) 0.026(4) 0.040(4) -0.007(3) -0.009(3) -0.003(3)
C16A 0.038(4) 0.027(4) 0.036(4) -0.005(3) -0.009(3) -0.006(3)
C17A 0.031(4) 0.012(3) 0.042(4) -0.003(3) -0.004(3) 0.002(3)
C18A 0.026(3) 0.023(4) 0.034(4) 0.000(3) -0.006(3) 0.001(3)
C19A 0.019(3) 0.023(4) 0.032(4) -0.002(3) -0.002(2) 0.000(2)
C20A 0.022(3) 0.016(3) 0.035(4) -0.005(2) -0.001(2) 0.002(2)
C21A 0.022(3) 0.025(4) 0.034(4) 0.000(3) -0.004(2) -0.002(3)
C22A 0.022(3) 0.018(4) 0.034(4) -0.004(3) -0.003(2) 0.003(2)
C23A 0.028(4) 0.028(4) 0.030(4) -0.007(3) -0.002(3) -0.007(3)
C24A 0.033(4) 0.031(4) 0.036(4) -0.004(3) -0.004(3) -0.004(3)
C25A 0.041(4) 0.038(5) 0.036(4) 0.006(3) -0.005(3) -0.008(3)
C26A 0.035(4) 0.039(5) 0.055(5) -0.013(3) -0.005(3) 0.007(3)
C27A 0.046(5) 0.035(5) 0.055(5) -0.011(3) -0.006(3) -0.007(4)
C28A 0.035(4) 0.029(4) 0.043(4) -0.001(3) -0.010(3) -0.003(3)
C29A 0.042(4) 0.039(5) 0.044(4) 0.002(3) 0.004(3) -0.008(3)
C30A 0.045(4) 0.035(5) 0.040(4) 0.000(3) -0.002(3) -0.001(3)
C31A 0.033(4) 0.036(5) 0.037(4) 0.001(3) -0.005(3) -0.001(3)
C32A 0.048(5) 0.045(5) 0.045(5) 0.005(3) -0.013(3) -0.006(4)
C33A 0.045(5) 0.033(5) 0.046(5) -0.004(3) -0.013(3) 0.001(3)
C34A 0.028(3) 0.020(4) 0.034(4) -0.006(3) -0.004(3) -0.001(3)
C35A 0.037(4) 0.026(4) 0.032(4) -0.008(3) -0.006(3) -0.006(3)
C36A 0.042(4) 0.027(4) 0.041(4) 0.003(3) 0.000(3) -0.006(3)
C37A 0.046(5) 0.039(5) 0.057(5) 0.005(4) -0.007(4) -0.009(4)
C38A 0.036(4) 0.033(4) 0.051(5) -0.009(3) -0.011(3) -0.013(3)
C39A 0.037(4) 0.028(4) 0.050(5) -0.004(3) -0.010(3) -0.006(3)
C40A 0.058(5) 0.029(5) 0.054(5) 0.005(3) -0.015(4) -0.003(4)
C41A 0.034(4) 0.022(4) 0.066(5) -0.008(3) -0.009(3) -0.005(3)
C42A 0.052(5) 0.027(4) 0.046(5) 0.010(3) -0.010(3) -0.007(3)
C43A 0.063(5) 0.040(5) 0.044(5) 0.004(3) -0.017(4) -0.008(4)
C44A 0.062(5) 0.037(5) 0.044(5) -0.006(3) 0.000(4) 0.004(4)
Si1B 0.0344(10) 0.0188(10) 0.0369(10) -0.0077(7) -0.0072(7) -0.0019(7)
Si2B 0.0330(10) 0.0180(10) 0.0339(10) -0.0062(7) -0.0040(7) -0.0023(7)
C1B 0.017(3) 0.012(3) 0.043(4) -0.009(2) -0.007(2) 0.000(2)
C2B 0.021(3) 0.011(3) 0.037(4) -0.008(2) -0.002(2) 0.002(2)
C3B 0.033(4) 0.027(4) 0.038(4) -0.010(3) -0.005(3) -0.010(3)
C4B 0.027(3) 0.024(4) 0.032(4) -0.002(3) -0.004(3) -0.003(3)
C5B 0.031(4) 0.023(4) 0.032(4) -0.002(3) -0.009(3) -0.002(3)
C6B 0.031(4) 0.020(4) 0.035(4) 0.000(3) -0.001(3) 0.001(3)
C7B 0.035(4) 0.021(4) 0.043(4) 0.002(3) -0.005(3) -0.009(3)
C8B 0.030(4) 0.017(4) 0.043(4) -0.008(3) -0.009(3) -0.004(3)
C9B 0.023(3) 0.012(3) 0.034(4) -0.003(2) -0.006(2) 0.000(2)
C10B 0.023(3) 0.014(3) 0.037(4) -0.004(2) -0.008(2) 0.001(2)
C11B 0.021(3) 0.017(3) 0.032(3) -0.006(2) -0.004(2) -0.004(2)
C12B 0.024(3) 0.022(4) 0.037(4) -0.011(3) -0.004(3) -0.004(3)
C13B 0.026(3) 0.019(4) 0.035(4) -0.005(2) -0.007(3) -0.002(3)
C14B 0.028(3) 0.011(3) 0.037(4) 0.000(2) -0.005(3) 0.002(2)
C15B 0.033(4) 0.014(3) 0.038(4) -0.001(3) -0.004(3) -0.003(3)
C16B 0.032(4) 0.017(4) 0.041(4) 0.000(3) -0.007(3) -0.005(3)
C17B 0.026(3) 0.015(4) 0.044(4) -0.006(3) -0.010(3) -0.003(3)
C18B 0.027(3) 0.020(4) 0.036(4) -0.007(3) -0.007(3) -0.004(3)
C19B 0.022(3) 0.016(3) 0.034(4) -0.004(2) -0.005(2) 0.000(2)
C20B 0.021(3) 0.014(3) 0.034(4) -0.007(2) -0.008(2) 0.000(2)
C21B 0.024(3) 0.011(3) 0.031(3) -0.004(2) -0.006(2) -0.002(2)
C22B 0.025(3) 0.017(4) 0.033(4) -0.005(2) -0.006(2) 0.001(2)
C23B 0.025(3) 0.012(3) 0.036(4) -0.005(2) -0.006(2) 0.000(2)
C24B 0.026(3) 0.023(4) 0.041(4) 0.005(3) -0.009(3) -0.003(3)
C25B 0.041(4) 0.019(4) 0.051(5) -0.010(3) -0.016(3) -0.001(3)
C26B 0.034(4) 0.034(5) 0.063(5) -0.012(3) -0.010(3) -0.015(3)
C27B 0.052(5) 0.025(4) 0.059(5) -0.007(3) -0.023(4) -0.003(3)
C28B 0.033(4) 0.016(4) 0.042(4) -0.007(3) -0.006(3) -0.004(3)
C29B 0.032(4) 0.027(4) 0.057(5) -0.003(3) -0.008(3) -0.002(3)
C30B 0.041(4) 0.028(4) 0.056(5) -0.008(3) -0.006(3) -0.003(3)
C31B 0.052(5) 0.021(4) 0.040(4) -0.010(3) -0.010(3) -0.003(3)
C32B 0.058(5) 0.037(5) 0.041(5) 0.003(3) -0.002(3) 0.000(4)
C33B 0.064(6) 0.032(5) 0.054(5) -0.002(3) -0.024(4) -0.002(4)
C34B 0.021(3) 0.013(3) 0.038(4) -0.001(2) -0.004(2) -0.003(2)
C35B 0.028(4) 0.016(4) 0.042(4) 0.003(3) -0.006(3) 0.002(3)
C36B 0.040(4) 0.018(4) 0.040(4) -0.007(3) -0.010(3) 0.007(3)
C37B 0.045(5) 0.035(5) 0.051(5) 0.005(3) -0.008(3) -0.009(3)
C38B 0.041(4) 0.040(5) 0.053(5) 0.011(3) -0.011(3) -0.005(3)
C39B 0.029(4) 0.029(4) 0.043(4) -0.002(3) -0.007(3) -0.009(3)
C40B 0.041(4) 0.029(4) 0.040(4) -0.001(3) -0.005(3) -0.002(3)
C41B 0.048(5) 0.027(4) 0.058(5) -0.009(3) -0.020(4) -0.005(3)
C42B 0.032(4) 0.032(4) 0.037(4) -0.001(3) -0.005(3) -0.005(3)
C43B 0.049(5) 0.040(5) 0.048(5) -0.004(3) -0.005(3) -0.002(4)
C44B 0.033(4) 0.044(5) 0.049(5) 0.000(3) 0.002(3) -0.009(3)
Si1C 0.0378(11) 0.0230(10) 0.0314(10) -0.0014(7) -0.0045(7) -0.0032(8)
C1C 0.023(3) 0.018(4) 0.033(4) -0.001(2) -0.006(2) 0.002(2)
C2C 0.022(3) 0.019(4) 0.033(4) -0.006(2) -0.003(2) -0.004(2)
C3C 0.025(3) 0.014(3) 0.040(4) -0.007(3) -0.004(3) 0.001(2)
C4C 0.029(4) 0.025(4) 0.033(4) -0.010(3) -0.004(3) -0.005(3)
C5C 0.024(3) 0.010(3) 0.040(4) -0.007(2) -0.006(2) 0.001(2)
C6C 0.032(4) 0.022(4) 0.042(4) -0.005(3) -0.007(3) -0.005(3)
C7C 0.033(4) 0.025(4) 0.044(4) 0.000(3) -0.007(3) -0.009(3)
C8C 0.029(4) 0.019(4) 0.040(4) 0.003(3) -0.004(3) -0.007(3)
C9C 0.023(3) 0.020(4) 0.036(4) -0.004(3) -0.007(2) -0.002(3)
C10C 0.023(3) 0.011(3) 0.036(4) -0.007(2) -0.002(2) -0.003(2)
C11C 0.025(3) 0.016(4) 0.033(4) -0.006(2) -0.007(2) -0.003(2)
C12C 0.025(3) 0.016(4) 0.038(4) -0.007(3) -0.005(3) 0.005(2)
C13C 0.032(4) 0.014(4) 0.045(4) -0.006(3) -0.010(3) -0.003(3)
C14C 0.048(4) 0.020(4) 0.032(4) 0.003(3) -0.002(3) -0.003(3)
C15C 0.044(4) 0.022(4) 0.050(5) -0.002(3) -0.004(3) -0.005(3)
C16C 0.052(5) 0.049(6) 0.042(5) 0.002(4) -0.009(3) 0.005(4)
C17C 0.049(4) 0.028(4) 0.036(4) 0.005(3) -0.009(3) -0.008(3)
C18C 0.042(4) 0.033(5) 0.059(5) -0.002(3) -0.016(3) -0.009(3)
C19C 0.060(6) 0.057(6) 0.048(5) 0.011(4) -0.008(4) -0.029(4)
C20C 0.043(4) 0.024(4) 0.039(4) -0.003(3) 0.001(3) 0.002(3)
C21C 0.048(5) 0.044(6) 0.073(6) -0.025(4) -0.011(4) 0.005(4)
C22C 0.057(5) 0.030(5) 0.060(5) -0.016(4) -0.013(4) -0.007(4)
Si1D 0.0354(10) 0.0292(11) 0.0310(10) -0.0004(7) -0.0043(7) -0.0028(8)
C1D 0.022(3) 0.017(3) 0.028(3) -0.003(2) -0.003(2) -0.001(2)
C2D 0.022(3) 0.024(4) 0.032(4) -0.005(3) -0.004(2) -0.002(3)
C3D 0.027(3) 0.023(4) 0.035(4) -0.010(3) -0.002(3) 0.004(3)
C4D 0.035(4) 0.022(4) 0.038(4) -0.015(3) -0.006(3) -0.002(3)
C5D 0.022(3) 0.023(4) 0.041(4) -0.004(3) -0.009(3) -0.003(3)
C6D 0.035(4) 0.019(4) 0.049(5) -0.006(3) -0.009(3) -0.002(3)
C7D 0.028(4) 0.018(4) 0.048(4) 0.004(3) -0.009(3) -0.002(3)
C8D 0.029(4) 0.029(4) 0.037(4) 0.001(3) -0.006(3) -0.004(3)
C9D 0.019(3) 0.020(4) 0.041(4) -0.004(3) -0.002(2) 0.000(2)
C10D 0.025(3) 0.021(4) 0.035(4) -0.007(3) -0.004(2) -0.008(3)
C11D 0.019(3) 0.022(4) 0.034(4) -0.004(2) -0.005(2) 0.000(2)
C12D 0.023(3) 0.016(4) 0.040(4) -0.005(3) -0.006(3) -0.001(2)
C13D 0.029(4) 0.028(4) 0.041(4) 0.000(3) -0.006(3) -0.007(3)
C14D 0.045(4) 0.030(4) 0.043(4) -0.002(3) -0.008(3) -0.006(3)
C15D 0.047(5) 0.042(6) 0.081(7) 0.007(4) -0.014(4) -0.003(4)
C16D 0.045(5) 0.034(5) 0.084(7) 0.005(4) -0.010(4) -0.012(4)
C17D 0.039(4) 0.025(4) 0.037(4) -0.004(3) -0.008(3) -0.002(3)
C18D 0.039(5) 0.074(7) 0.041(5) 0.002(4) -0.002(3) -0.004(4)
C19D 0.040(4) 0.034(5) 0.058(5) -0.005(3) -0.005(3) 0.003(3)
C20D 0.042(4) 0.036(5) 0.035(4) -0.006(3) -0.006(3) -0.005(3)
C21D 0.065(6) 0.096(8) 0.036(5) 0.003(4) -0.013(4) -0.032(5)
C22D 0.049(5) 0.041(5) 0.056(5) -0.007(4) -0.014(4) -0.011(4)
Si1E 0.0450(12) 0.0289(11) 0.0293(10) -0.0047(7) -0.0046(8) -0.0021(8)
C1E 0.020(3) 0.027(4) 0.035(4) -0.006(3) -0.005(2) 0.000(3)
C2E 0.021(3) 0.023(4) 0.035(4) -0.005(3) -0.004(2) 0.003(3)
C3E 0.029(4) 0.028(4) 0.043(4) -0.013(3) -0.005(3) 0.002(3)
C4E 0.027(4) 0.027(4) 0.054(5) -0.010(3) -0.003(3) -0.003(3)
C5E 0.036(4) 0.017(4) 0.049(4) -0.001(3) -0.007(3) -0.003(3)
C6E 0.026(3) 0.022(4) 0.039(4) 0.000(3) -0.007(3) -0.004(3)
C7E 0.029(4) 0.025(4) 0.041(4) 0.006(3) -0.005(3) 0.003(3)
C8E 0.031(4) 0.021(4) 0.033(4) -0.001(3) -0.004(3) 0.002(3)
C9E 0.023(3) 0.018(4) 0.033(4) -0.004(2) -0.007(2) -0.001(2)
C10E 0.023(3) 0.020(4) 0.032(4) -0.005(2) -0.003(2) -0.001(2)
C11E 0.036(4) 0.012(3) 0.033(4) -0.003(2) -0.006(3) 0.000(3)
C12E 0.025(4) 0.029(4) 0.037(4) -0.005(3) -0.005(3) -0.006(3)
C13E 0.030(4) 0.044(5) 0.036(4) -0.005(3) -0.003(3) -0.001(3)
C14E 0.045(4) 0.027(4) 0.041(4) 0.000(3) -0.006(3) -0.003(3)
C15E 0.054(5) 0.033(5) 0.068(6) 0.007(4) -0.013(4) 0.000(4)
C16E 0.050(5) 0.036(5) 0.071(6) 0.004(4) -0.011(4) -0.013(4)
C17E 0.053(5) 0.038(5) 0.033(4) -0.008(3) -0.004(3) -0.011(4)
C18E 0.074(6) 0.042(5) 0.046(5) -0.012(4) 0.000(4) 0.011(4)
C19E 0.062(6) 0.041(5) 0.051(5) -0.003(4) -0.015(4) -0.006(4)
C20E 0.051(5) 0.028(4) 0.037(4) -0.005(3) -0.002(3) -0.009(3)
C21E 0.064(6) 0.052(6) 0.042(5) -0.004(4) -0.008(4) -0.023(4)
C22E 0.055(5) 0.040(5) 0.047(5) -0.005(3) -0.009(4) -0.013(4)
Si1F 0.0415(11) 0.0295(11) 0.0309(10) -0.0053(7) -0.0061(8) -0.0014(8)
C1F 0.025(3) 0.026(4) 0.035(4) -0.003(3) -0.006(3) 0.005(3)
C2F 0.022(3) 0.021(4) 0.033(4) -0.003(3) -0.003(2) 0.002(2)
C3F 0.027(3) 0.024(4) 0.041(4) -0.008(3) -0.007(3) -0.001(3)
C4F 0.029(4) 0.030(4) 0.047(4) -0.008(3) -0.004(3) 0.004(3)
C5F 0.028(4) 0.030(4) 0.041(4) 0.003(3) -0.002(3) 0.001(3)
C6F 0.028(4) 0.021(4) 0.036(4) -0.004(3) -0.005(3) 0.001(3)
C7F 0.030(4) 0.018(4) 0.042(4) 0.006(3) -0.004(3) -0.003(3)
C8F 0.034(4) 0.021(4) 0.031(4) -0.001(3) -0.002(3) -0.002(3)
C9F 0.022(3) 0.029(4) 0.037(4) 0.005(3) -0.005(3) 0.003(3)
C10F 0.020(3) 0.016(4) 0.036(4) -0.003(2) -0.003(2) 0.002(2)
C11F 0.022(3) 0.020(4) 0.033(4) -0.002(2) -0.004(2) 0.001(2)
C12F 0.029(4) 0.028(4) 0.035(4) -0.002(3) -0.005(3) 0.006(3)
C13F 0.036(4) 0.027(4) 0.039(4) -0.006(3) -0.007(3) 0.002(3)
C14F 0.044(4) 0.028(4) 0.042(4) -0.008(3) -0.004(3) 0.000(3)
C15F 0.052(5) 0.027(5) 0.065(6) -0.009(4) -0.007(4) -0.001(4)
C16F 0.063(6) 0.075(7) 0.042(5) -0.001(4) -0.003(4) -0.033(5)
C17F 0.038(4) 0.040(5) 0.039(4) -0.003(3) -0.008(3) -0.001(3)
C18F 0.047(5) 0.036(5) 0.051(5) 0.000(3) -0.010(3) -0.005(4)
C19F 0.054(5) 0.075(7) 0.046(5) -0.009(4) -0.020(4) 0.008(5)
C20F 0.049(5) 0.043(5) 0.041(4) -0.012(3) -0.011(3) 0.000(4)
C21F 0.055(6) 0.025(5) 0.105(8) -0.017(4) -0.020(5) -0.008(4)
C22F 0.052(5) 0.035(5) 0.073(6) -0.008(4) -0.010(4) 0.007(4)

loop_
_atom_type_symbol
_atom_type_description
_atom_type_scat_dispersion_real
_atom_type_scat_dispersion_imag
_atom_type_scat_source
C C 0.0181 0.0091 'International Tables Vol C Tables 4.2.6.8 and 6.1.1.4'
H H 0.0000 0.0000 'International Tables Vol C Tables 4.2.6.8 and 6.1.1.4'
Si Si 0.2541 0.3302 'International Tables Vol C Tables 4.2.6.8 and 6.1.1.4'

loop_
_geom_angle_atom_site_label_1
_geom_angle_atom_site_label_2
_geom_angle_atom_site_label_3
_geom_angle
_geom_angle_site_symmetry_1
_geom_angle_site_symmetry_3
C24A Si1A C25A 108.5(3) . .
C24A Si1A C28A 106.4(3) . .
C25A Si1A C28A 109.9(3) . .
C24A Si1A C31A 105.6(3) . .
C25A Si1A C31A 110.5(3) . .
C28A Si1A C31A 115.6(3) . .
C35A Si2A C36A 106.5(3) . .
C35A Si2A C39A 105.8(3) . .
C36A Si2A C39A 116.2(3) . .
C35A Si2A C42A 106.3(3) . .
C36A Si2A C42A 110.1(3) . .
C39A Si2A C42A 111.2(3) . .
C2A C1A C18A 120.9(6) . .
C2A C1A C23A 119.7(6) . .
C18A C1A C23A 119.4(6) . .
C1A C2A C21A 119.5(6) . .
C1A C2A C3A 121.3(6) . .
C21A C2A C3A 119.2(6) . .
C4A C3A C2A 120.8(6) . .
C4A C3A H3AA 119.6 . .
C2A C3A H3AA 119.6 . .
C3A C4A C5A 122.2(6) . .
C3A C4A H4AA 118.9 . .
C5A C4A H4AA 118.9 . .
C6A C5A C4A 123.4(6) . .
C6A C5A C22A 119.1(6) . .
C4A C5A C22A 117.5(6) . .
C5A C6A C7A 121.2(6) . .
C5A C6A H6AA 119.4 . .
C7A C6A H6AA 119.4 . .
C8A C7A C6A 120.5(6) . .
C8A C7A H7AA 119.7 . .
C6A C7A H7AA 119.7 . .
C7A C8A C9A 121.4(6) . .
C7A C8A H8AA 119.3 . .
C9A C8A H8AA 119.3 . .
C8A C9A C22A 118.6(6) . .
C8A C9A C10A 121.9(6) . .
C22A C9A C10A 119.4(6) . .
C11A C10A C9A 120.6(6) . .
C11A C10A C34A 119.5(6) . .
C9A C10A C34A 119.9(5) . .
C10A C11A C20A 119.8(6) . .
C10A C11A C12A 121.8(6) . .
C20A C11A C12A 118.4(6) . .
C13A C12A C11A 121.0(6) . .
C13A C12A H12A 119.5 . .
C11A C12A H12A 119.5 . .
C12A C13A C14A 121.6(6) . .
C12A C13A H13A 119.2 . .
C14A C13A H13A 119.2 . .
C15A C14A C19A 119.7(6) . .
C15A C14A C13A 121.9(6) . .
C19A C14A C13A 118.4(6) . .
C16A C15A C14A 120.2(6) . .
C16A C15A H15A 119.9 . .
C14A C15A H15A 119.9 . .
C17A C16A C15A 121.1(6) . .
C17A C16A H16A 119.4 . .
C15A C16A H16A 119.4 . .
C16A C17A C18A 120.9(6) . .
C16A C17A H17A 119.5 . .
C18A C17A H17A 119.5 . .
C17A C18A C19A 118.5(6) . .
C17A C18A C1A 122.3(6) . .
C19A C18A C1A 119.1(6) . .
C20A C19A C14A 120.1(6) . .
C20A C19A C18A 120.3(6) . .
C14A C19A C18A 119.5(6) . .
C21A C20A C19A 119.7(6) . .
C21A C20A C11A 119.9(6) . .
C19A C20A C11A 120.4(6) . .
C22A C21A C20A 120.3(6) . .
C22A C21A C2A 119.3(6) . .
C20A C21A C2A 120.4(6) . .
C21A C22A C9A 119.9(6) . .
C21A C22A C5A 120.9(6) . .
C9A C22A C5A 119.2(6) . .
C24A C23A C1A 177.8(7) . .
C23A C24A Si1A 175.3(6) . .
C26A C25A C27A 111.1(6) . .
C26A C25A Si1A 111.5(5) . .
C27A C25A Si1A 111.1(5) . .
C26A C25A H25A 107.7 . .
C27A C25A H25A 107.7 . .
Si1A C25A H25A 107.7 . .
C25A C26A H26A 109.5 . .
C25A C26A H26B 109.5 . .
H26A C26A H26B 109.5 . .
C25A C26A H26C 109.5 . .
H26A C26A H26C 109.5 . .
H26B C26A H26C 109.5 . .
C25A C27A H27A 109.5 . .
C25A C27A H27B 109.5 . .
H27A C27A H27B 109.5 . .
C25A C27A H27C 109.5 . .
H27A C27A H27C 109.5 . .
H27B C27A H27C 109.5 . .
C30A C28A C29A 112.2(6) . .
C30A C28A Si1A 113.9(5) . .
C29A C28A Si1A 113.3(5) . .
C30A C28A H28A 105.5 . .
C29A C28A H28A 105.5 . .
Si1A C28A H28A 105.5 . .
C28A C29A H29A 109.5 . .
C28A C29A H29B 109.5 . .
H29A C29A H29B 109.5 . .
C28A C29A H29C 109.5 . .
H29A C29A H29C 109.5 . .
H29B C29A H29C 109.5 . .
C28A C30A H30A 109.5 . .
C28A C30A H30B 109.5 . .
H30A C30A H30B 109.5 . .
C28A C30A H30C 109.5 . .
H30A C30A H30C 109.5 . .
H30B C30A H30C 109.5 . .
C32A C31A C33A 111.7(6) . .
C32A C31A Si1A 113.8(5) . .
C33A C31A Si1A 113.3(5) . .
C32A C31A H31A 105.7 . .
C33A C31A H31A 105.7 . .
Si1A C31A H31A 105.7 . .
C31A C32A H32A 109.5 . .
C31A C32A H32B 109.5 . .
H32A C32A H32B 109.5 . .
C31A C32A H32C 109.5 . .
H32A C32A H32C 109.5 . .
H32B C32A H32C 109.5 . .
C31A C33A H33A 109.5 . .
C31A C33A H33B 109.5 . .
H33A C33A H33B 109.5 . .
C31A C33A H33C 109.5 . .
H33A C33A H33C 109.5 . .
H33B C33A H33C 109.5 . .
C35A C34A C10A 179.1(8) . .
C34A C35A Si2A 178.8(6) . .
C37A C36A C38A 110.7(6) . .
C37A C36A Si2A 114.2(5) . .
C38A C36A Si2A 113.5(5) . .
C37A C36A H36A 105.9 . .
C38A C36A H36A 105.9 . .
Si2A C36A H36A 105.9 . .
C36A C37A H37A 109.5 . .
C36A C37A H37B 109.5 . .
H37A C37A H37B 109.5 . .
C36A C37A H37C 109.5 . .
H37A C37A H37C 109.5 . .
H37B C37A H37C 109.5 . .
C36A C38A H38A 109.5 . .
C36A C38A H38B 109.5 . .
H38A C38A H38B 109.5 . .
C36A C38A H38C 109.5 . .
H38A C38A H38C 109.5 . .
H38B C38A H38C 109.5 . .
C40A C39A C41A 110.9(6) . .
C40A C39A Si2A 114.4(5) . .
C41A C39A Si2A 113.6(5) . .
C40A C39A H39A 105.7 . .
C41A C39A H39A 105.7 . .
Si2A C39A H39A 105.7 . .
C39A C40A H40A 109.5 . .
C39A C40A H40B 109.5 . .
H40A C40A H40B 109.5 . .
C39A C40A H40C 109.5 . .
H40A C40A H40C 109.5 . .
H40B C40A H40C 109.5 . .
C39A C41A H41A 109.5 . .
C39A C41A H41B 109.5 . .
H41A C41A H41B 109.5 . .
C39A C41A H41C 109.5 . .
H41A C41A H41C 109.5 . .
H41B C41A H41C 109.5 . .
C44A C42A C43A 111.2(7) . .
C44A C42A Si2A 112.3(5) . .
C43A C42A Si2A 110.5(5) . .
C44A C42A H42A 107.5 . .
C43A C42A H42A 107.5 . .
Si2A C42A H42A 107.5 . .
C42A C43A H43A 109.5 . .
C42A C43A H43B 109.5 . .
H43A C43A H43B 109.5 . .
C42A C43A H43C 109.5 . .
H43A C43A H43C 109.5 . .
H43B C43A H43C 109.5 . .
C42A C44A H44A 109.5 . .
C42A C44A H44B 109.5 . .
H44A C44A H44B 109.5 . .
C42A C44A H44C 109.5 . .
H44A C44A H44C 109.5 . .
H44B C44A H44C 109.5 . .
C24B Si1B C31B 107.3(3) . .
C24B Si1B C25B 106.4(3) . .
C31B Si1B C25B 109.9(3) . .
C24B Si1B C28B 105.0(3) . .
C31B Si1B C28B 111.0(3) . .
C25B Si1B C28B 116.6(3) . .
C35B Si2B C36B 107.4(3) . .
C35B Si2B C39B 106.2(3) . .
C36B Si2B C39B 110.8(3) . .
C35B Si2B C42B 106.4(3) . .
C36B Si2B C42B 109.5(3) . .
C39B Si2B C42B 115.9(3) . .
C2B C1B C23B 119.9(6) . .
C2B C1B C18B 121.1(5) . .
C23B C1B C18B 119.0(6) . .
C1B C2B C3B 121.9(5) . .
C1B C2B C21B 120.4(6) . .
C3B C2B C21B 117.7(6) . .
C4B C3B C2B 121.6(6) . .
C4B C3B H3BA 119.2 . .
C2B C3B H3BA 119.2 . .
C3B C4B C5B 121.4(6) . .
C3B C4B H4BA 119.3 . .
C5B C4B H4BA 119.3 . .
C6B C5B C22B 119.2(6) . .
C6B C5B C4B 121.8(6) . .
C22B C5B C4B 119.0(6) . .
C5B C6B C7B 120.0(6) . .
C5B C6B H6BA 120.0 . .
C7B C6B H6BA 120.0 . .
C8B C7B C6B 121.4(6) . .
C8B C7B H7BA 119.3 . .
C6B C7B H7BA 119.3 . .
C7B C8B C9B 121.0(6) . .
C7B C8B H8BA 119.5 . .
C9B C8B H8BA 119.5 . .
C10B C9B C8B 122.6(5) . .
C10B C9B C22B 119.4(6) . .
C8B C9B C22B 118.0(6) . .
C11B C10B C9B 121.6(5) . .
C11B C10B C34B 118.2(6) . .
C9B C10B C34B 120.2(6) . .
C10B C11B C12B 121.8(5) . .
C10B C11B C20B 118.6(6) . .
C12B C11B C20B 119.6(6) . .
C13B C12B C11B 120.5(6) . .
C13B C12B H12B 119.7 . .
C11B C12B H12B 119.7 . .
C12B C13B C14B 121.6(6) . .
C12B C13B H13B 119.2 . .
C14B C13B H13B 119.2 . .
C15B C14B C19B 118.9(6) . .
C15B C14B C13B 121.8(6) . .
C19B C14B C13B 119.3(6) . .
C14B C15B C16B 120.5(6) . .
C14B C15B H15B 119.7 . .
C16B C15B H15B 119.7 . .
C17B C16B C15B 121.1(6) . .
C17B C16B H16B 119.5 . .
C15B C16B H16B 119.5 . .
C16B C17B C18B 121.1(6) . .
C16B C17B H17B 119.5 . .
C18B C17B H17B 119.5 . .
C17B C18B C19B 118.5(6) . .
C17B C18B C1B 123.0(6) . .
C19B C18B C1B 118.5(6) . .
C14B C19B C20B 120.2(5) . .
C14B C19B C18B 119.9(6) . .
C20B C19B C18B 119.8(6) . .
C21B C20B C19B 120.9(5) . .
C21B C20B C11B 120.3(6) . .
C19B C20B C11B 118.8(6) . .
C20B C21B C22B 120.9(5) . .
C20B C21B C2B 119.3(5) . .
C22B C21B C2B 119.8(6) . .
C5B C22B C21B 120.5(5) . .
C5B C22B C9B 120.2(6) . .
C21B C22B C9B 119.2(6) . .
C24B C23B C1B 178.4(7) . .
C23B C24B Si1B 176.5(6) . .
C27B C25B C26B 111.3(6) . .
C27B C25B Si1B 113.9(5) . .
C26B C25B Si1B 113.1(5) . .
C27B C25B H25B 105.9 . .
C26B C25B H25B 105.9 . .
Si1B C25B H25B 105.9 . .
C25B C26B H26D 109.5 . .
C25B C26B H26E 109.5 . .
H26D C26B H26E 109.5 . .
C25B C26B H26F 109.5 . .
H26D C26B H26F 109.5 . .
H26E C26B H26F 109.5 . .
C25B C27B H27D 109.5 . .
C25B C27B H27E 109.5 . .
H27D C27B H27E 109.5 . .
C25B C27B H27F 109.5 . .
H27D C27B H27F 109.5 . .
H27E C27B H27F 109.5 . .
C29B C28B C30B 111.1(6) . .
C29B C28B Si1B 113.5(5) . .
C30B C28B Si1B 114.0(5) . .
C29B C28B H28B 105.8 . .
C30B C28B H28B 105.8 . .
Si1B C28B H28B 105.8 . .
C28B C29B H29D 109.5 . .
C28B C29B H29E 109.5 . .
H29D C29B H29E 109.5 . .
C28B C29B H29F 109.5 . .
H29D C29B H29F 109.5 . .
H29E C29B H29F 109.5 . .
C28B C30B H30D 109.5 . .
C28B C30B H30E 109.5 . .
H30D C30B H30E 109.5 . .
C28B C30B H30F 109.5 . .
H30D C30B H30F 109.5 . .
H30E C30B H30F 109.5 . .
C33B C31B C32B 111.7(7) . .
C33B C31B Si1B 111.7(5) . .
C32B C31B Si1B 110.9(5) . .
C33B C31B H31B 107.4 . .
C32B C31B H31B 107.4 . .
Si1B C31B H31B 107.4 . .
C31B C32B H32D 109.5 . .
C31B C32B H32E 109.5 . .
H32D C32B H32E 109.5 . .
C31B C32B H32F 109.5 . .
H32D C32B H32F 109.5 . .
H32E C32B H32F 109.5 . .
C31B C33B H33D 109.5 . .
C31B C33B H33E 109.5 . .
H33D C33B H33E 109.5 . .
C31B C33B H33F 109.5 . .
H33D C33B H33F 109.5 . .
H33E C33B H33F 109.5 . .
C35B C34B C10B 178.4(7) . .
C34B C35B Si2B 173.5(6) . .
C38B C36B C37B 111.3(6) . .
C38B C36B Si2B 111.2(5) . .
C37B C36B Si2B 111.0(5) . .
C38B C36B H36B 107.7 . .
C37B C36B H36B 107.7 . .
Si2B C36B H36B 107.7 . .
C36B C37B H37D 109.5 . .
C36B C37B H37E 109.5 . .
H37D C37B H37E 109.5 . .
C36B C37B H37F 109.5 . .
H37D C37B H37F 109.5 . .
H37E C37B H37F 109.5 . .
C36B C38B H38D 109.5 . .
C36B C38B H38E 109.5 . .
H38D C38B H38E 109.5 . .
C36B C38B H38F 109.5 . .
H38D C38B H38F 109.5 . .
H38E C38B H38F 109.5 . .
C40B C39B C41B 111.5(6) . .
C40B C39B Si2B 113.5(5) . .
C41B C39B Si2B 113.3(5) . .
C40B C39B H39B 105.9 . .
C41B C39B H39B 105.9 . .
Si2B C39B H39B 105.9 . .
C39B C40B H40D 109.5 . .
C39B C40B H40E 109.5 . .
H40D C40B H40E 109.5 . .
C39B C40B H40F 109.5 . .
H40D C40B H40F 109.5 . .
H40E C40B H40F 109.5 . .
C39B C41B H41D 109.5 . .
C39B C41B H41E 109.5 . .
H41D C41B H41E 109.5 . .
C39B C41B H41F 109.5 . .
H41D C41B H41F 109.5 . .
H41E C41B H41F 109.5 . .
C43B C42B C44B 112.3(6) . .
C43B C42B Si2B 114.0(5) . .
C44B C42B Si2B 112.8(5) . .
C43B C42B H42B 105.6 . .
C44B C42B H42B 105.6 . .
Si2B C42B H42B 105.6 . .
C42B C43B H43D 109.5 . .
C42B C43B H43E 109.5 . .
H43D C43B H43E 109.5 . .
C42B C43B H43F 109.5 . .
H43D C43B H43F 109.5 . .
H43E C43B H43F 109.5 . .
C42B C44B H44D 109.5 . .
C42B C44B H44E 109.5 . .
H44D C44B H44E 109.5 . .
C42B C44B H44F 109.5 . .
H44D C44B H44F 109.5 . .
H44E C44B H44F 109.5 . .
C13C Si1C C20C 107.1(3) . .
C13C Si1C C14C 107.0(3) . .
C20C Si1C C14C 109.6(3) . .
C13C Si1C C17C 106.4(3) . .
C20C Si1C C17C 110.8(3) . .
C14C Si1C C17C 115.6(3) . .
C2C C1C C12C 122.1(6) . .
C2C C1C C9C 120.6(6) . 2_566
C12C C1C C9C 117.2(6) . 2_566
C1C C2C C11C 120.9(6) . .
C1C C2C C3C 121.9(6) . .
C11C C2C C3C 117.3(6) . .
C4C C3C C2C 122.1(6) . .
C4C C3C H3CA 119.0 . .
C2C C3C H3CA 119.0 . .
C3C C4C C5C 121.8(6) . .
C3C C4C H4CA 119.1 . .
C5C C4C H4CA 119.1 . .
C6C C5C C4C 122.5(6) . .
C6C C5C C10C 119.6(6) . .
C4C C5C C10C 117.8(6) . .
C7C C6C C5C 121.3(6) . .
C7C C6C H6CA 119.3 . .
C5C C6C H6CA 119.3 . .
C6C C7C C8C 121.0(7) . .
C6C C7C H7CA 119.5 . .
C8C C7C H7CA 119.5 . .
C7C C8C C9C 119.7(6) . .
C7C C8C H8CA 120.1 . .
C9C C8C H8CA 120.1 . .
C10C C9C C8C 120.0(6) . .
C10C C9C C1C 117.8(6) . 2_566
C8C C9C C1C 122.1(6) . 2_566
C11C C10C C9C 121.1(5) . .
C11C C10C C5C 120.6(6) . .
C9C C10C C5C 118.2(6) . .
C11C C11C C10C 119.6(8) 2_566 .
C11C C11C C2C 120.0(8) 2_566 .
C10C C11C C2C 120.5(5) . .
C13C C12C C1C 179.3(7) . .
C12C C13C Si1C 177.2(6) . .
C15C C14C C16C 111.4(6) . .
C15C C14C Si1C 114.0(5) . .
C16C C14C Si1C 113.3(5) . .
C15C C14C H14A 105.8 . .
C16C C14C H14A 105.8 . .
Si1C C14C H14A 105.8 . .
C14C C15C H15C 109.5 . .
C14C C15C H15D 109.5 . .
H15C C15C H15D 109.5 . .
C14C C15C H15E 109.5 . .
H15C C15C H15E 109.5 . .
H15D C15C H15E 109.5 . .
C14C C16C H16C 109.5 . .
C14C C16C H16D 109.5 . .
H16C C16C H16D 109.5 . .
C14C C16C H16E 109.5 . .
H16C C16C H16E 109.5 . .
H16D C16C H16E 109.5 . .
C18C C17C C19C 111.2(7) . .
C18C C17C Si1C 115.7(5) . .
C19C C17C Si1C 113.1(5) . .
C18C C17C H17C 105.2 . .
C19C C17C H17C 105.2 . .
Si1C C17C H17C 105.2 . .
C17C C18C H18A 109.5 . .
C17C C18C H18B 109.5 . .
H18A C18C H18B 109.5 . .
C17C C18C H18C 109.5 . .
H18A C18C H18C 109.5 . .
H18B C18C H18C 109.5 . .
C17C C19C H19A 109.5 . .
C17C C19C H19B 109.5 . .
H19A C19C H19B 109.5 . .
C17C C19C H19C 109.5 . .
H19A C19C H19C 109.5 . .
H19B C19C H19C 109.5 . .
C22C C20C C21C 109.1(7) . .
C22C C20C Si1C 112.3(5) . .
C21C C20C Si1C 112.3(5) . .
C22C C20C H20A 107.6 . .
C21C C20C H20A 107.6 . .
Si1C C20C H20A 107.6 . .
C20C C21C H21A 109.5 . .
C20C C21C H21B 109.5 . .
H21A C21C H21B 109.5 . .
C20C C21C H21C 109.5 . .
H21A C21C H21C 109.5 . .
H21B C21C H21C 109.5 . .
C20C C22C H22A 109.5 . .
C20C C22C H22B 109.5 . .
H22A C22C H22B 109.5 . .
C20C C22C H22C 109.5 . .
H22A C22C H22C 109.5 . .
H22B C22C H22C 109.5 . .
C13D Si1D C14D 108.2(3) . .
C13D Si1D C17D 107.1(3) . .
C14D Si1D C17D 109.8(3) . .
C13D Si1D C20D 105.9(3) . .
C14D Si1D C20D 110.0(3) . .
C17D Si1D C20D 115.5(3) . .
C2D C1D C12D 120.6(5) . .
C2D C1D C9D 120.4(6) . 2_666
C12D C1D C9D 119.0(6) . 2_666
C1D C2D C11D 119.9(6) . .
C1D C2D C3D 121.4(6) . .
C11D C2D C3D 118.6(6) . .
C4D C3D C2D 120.8(6) . .
C4D C3D H3DA 119.6 . .
C2D C3D H3DA 119.6 . .
C3D C4D C5D 122.2(6) . .
C3D C4D H4DA 118.9 . .
C5D C4D H4DA 118.9 . .
C6D C5D C4D 123.0(6) . .
C6D C5D C10D 118.5(6) . .
C4D C5D C10D 118.5(6) . .
C5D C6D C7D 121.5(6) . .
C5D C6D H6DA 119.3 . .
C7D C6D H6DA 119.3 . .
C8D C7D C6D 120.6(6) . .
C8D C7D H7DA 119.7 . .
C6D C7D H7DA 119.7 . .
C7D C8D C9D 121.0(6) . .
C7D C8D H8DA 119.5 . .
C9D C8D H8DA 119.5 . .
C8D C9D C10D 118.2(6) . .
C8D C9D C1D 122.1(6) . 2_666
C10D C9D C1D 119.6(6) . 2_666
C9D C10D C11D 119.9(6) . .
C9D C10D C5D 120.2(6) . .
C11D C10D C5D 119.9(6) . .
C11D C11D C2D 120.7(8) 2_666 .
C11D C11D C10D 119.3(7) 2_666 .
C2D C11D C10D 119.9(6) . .
C13D C12D C1D 179.4(7) . .
C12D C13D Si1D 175.5(6) . .
C15D C14D C16D 108.9(7) . .
C15D C14D Si1D 112.0(5) . .
C16D C14D Si1D 111.8(6) . .
C15D C14D H14B 108.0 . .
C16D C14D H14B 108.0 . .
Si1D C14D H14B 108.0 . .
C14D C15D H15F 109.5 . .
C14D C15D H15G 109.5 . .
H15F C15D H15G 109.5 . .
C14D C15D H15H 109.5 . .
H15F C15D H15H 109.5 . .
H15G C15D H15H 109.5 . .
C14D C16D H16F 109.5 . .
C14D C16D H16G 109.5 . .
H16F C16D H16G 109.5 . .
C14D C16D H16H 109.5 . .
H16F C16D H16H 109.5 . .
H16G C16D H16H 109.5 . .
C19D C17D C18D 112.4(6) . .
C19D C17D Si1D 114.0(5) . .
C18D C17D Si1D 113.9(5) . .
C19D C17D H17D 105.2 . .
C18D C17D H17D 105.2 . .
Si1D C17D H17D 105.2 . .
C17D C18D H18D 109.5 . .
C17D C18D H18E 109.5 . .
H18D C18D H18E 109.5 . .
C17D C18D H18F 109.5 . .
H18D C18D H18F 109.5 . .
H18E C18D H18F 109.5 . .
C17D C19D H19D 109.5 . .
C17D C19D H19E 109.5 . .
H19D C19D H19E 109.5 . .
C17D C19D H19F 109.5 . .
H19D C19D H19F 109.5 . .
H19E C19D H19F 109.5 . .
C22D C20D C21D 111.2(7) . .
C22D C20D Si1D 113.6(5) . .
C21D C20D Si1D 113.7(5) . .
C22D C20D H20B 105.9 . .
C21D C20D H20B 105.9 . .
Si1D C20D H20B 105.9 . .
C20D C21D H21D 109.5 . .
C20D C21D H21E 109.5 . .
H21D C21D H21E 109.5 . .
C20D C21D H21F 109.5 . .
H21D C21D H21F 109.5 . .
H21E C21D H21F 109.5 . .
C20D C22D H22D 109.5 . .
C20D C22D H22E 109.5 . .
H22D C22D H22E 109.5 . .
C20D C22D H22F 109.5 . .
H22D C22D H22F 109.5 . .
H22E C22D H22F 109.5 . .
C13E Si1E C14E 106.7(4) . .
C13E Si1E C17E 105.8(3) . .
C14E Si1E C17E 109.9(3) . .
C13E Si1E C20E 107.3(3) . .
C14E Si1E C20E 109.8(3) . .
C17E Si1E C20E 116.8(3) . .
C9E C1E C12E 120.8(6) 2_655 .
C9E C1E C2E 121.2(6) 2_655 .
C12E C1E C2E 118.0(6) . .
C3E C2E C11E 118.5(6) . .
C3E C2E C1E 123.0(6) . .
C11E C2E C1E 118.6(6) . .
C4E C3E C2E 120.8(7) . .
C4E C3E H3EA 119.6 . .
C2E C3E H3EA 119.6 . .
C3E C4E C5E 121.0(7) . .
C3E C4E H4EA 119.5 . .
C5E C4E H4EA 119.5 . .
C4E C5E C6E 121.3(7) . .
C4E C5E H5EA 119.4 . .
C6E C5E H5EA 119.4 . .
C5E C6E C11E 118.8(6) . .
C5E C6E C7E 123.1(6) . .
C11E C6E C7E 118.1(6) . .
C8E C7E C6E 121.7(6) . .
C8E C7E H7EA 119.1 . .
C6E C7E H7EA 119.1 . .
C7E C8E C9E 122.0(6) . .
C7E C8E H8EA 119.0 . .
C9E C8E H8EA 119.0 . .
C1E C9E C10E 120.1(6) 2_655 .
C1E C9E C8E 121.9(6) 2_655 .
C10E C9E C8E 118.0(6) . .
C10E C10E C9E 120.2(7) 2_655 .
C10E C10E C11E 119.8(7) 2_655 .
C9E C10E C11E 119.9(6) . .
C6E C11E C10E 120.2(6) . .
C6E C11E C2E 119.7(6) . .
C10E C11E C2E 120.1(6) . .
C13E C12E C1E 177.8(7) . .
C12E C13E Si1E 178.3(7) . .
C16E C14E C15E 109.8(7) . .
C16E C14E Si1E 112.3(6) . .
C15E C14E Si1E 112.0(5) . .
C16E C14E H14C 107.5 . .
C15E C14E H14C 107.5 . .
Si1E C14E H14C 107.5 . .
C14E C15E H15I 109.5 . .
C14E C15E H15J 109.5 . .
H15I C15E H15J 109.5 . .
C14E C15E H15K 109.5 . .
H15I C15E H15K 109.5 . .
H15J C15E H15K 109.5 . .
C14E C16E H16I 109.5 . .
C14E C16E H16J 109.5 . .
H16I C16E H16J 109.5 . .
C14E C16E H16K 109.5 . .
H16I C16E H16K 109.5 . .
H16J C16E H16K 109.5 . .
C19E C17E C18E 109.7(7) . .
C19E C17E Si1E 115.1(6) . .
C18E C17E Si1E 113.3(6) . .
C19E C17E H17E 106.0 . .
C18E C17E H17E 106.0 . .
Si1E C17E H17E 106.0 . .
C17E C18E H18G 109.5 . .
C17E C18E H18H 109.5 . .
H18G C18E H18H 109.5 . .
C17E C18E H18I 109.5 . .
H18G C18E H18I 109.5 . .
H18H C18E H18I 109.5 . .
C17E C19E H19G 109.5 . .
C17E C19E H19H 109.5 . .
H19G C19E H19H 109.5 . .
C17E C19E H19I 109.5 . .
H19G C19E H19I 109.5 . .
H19H C19E H19I 109.5 . .
C21E C20E C22E 110.8(6) . .
C21E C20E Si1E 113.2(5) . .
C22E C20E Si1E 113.1(6) . .
C21E C20E H20C 106.4 . .
C22E C20E H20C 106.4 . .
Si1E C20E H20C 106.4 . .
C20E C21E H21G 109.5 . .
C20E C21E H21H 109.5 . .
H21G C21E H21H 109.5 . .
C20E C21E H21I 109.5 . .
H21G C21E H21I 109.5 . .
H21H C21E H21I 109.5 . .
C20E C22E H22G 109.5 . .
C20E C22E H22H 109.5 . .
H22G C22E H22H 109.5 . .
C20E C22E H22I 109.5 . .
H22G C22E H22I 109.5 . .
H22H C22E H22I 109.5 . .
C13F Si1F C20F 108.7(4) . .
C13F Si1F C17F 106.6(3) . .
C20F Si1F C17F 108.5(4) . .
C13F Si1F C14F 105.7(3) . .
C20F Si1F C14F 111.2(3) . .
C17F Si1F C14F 115.9(4) . .
C9F C1F C2F 121.0(6) 2_755 .
C9F C1F C12F 120.6(6) 2_755 .
C2F C1F C12F 118.4(6) . .
C3F C2F C11F 118.6(6) . .
C3F C2F C1F 122.6(6) . .
C11F C2F C1F 118.8(6) . .
C4F C3F C2F 120.6(6) . .
C4F C3F H3FA 119.7 . .
C2F C3F H3FA 119.7 . .
C3F C4F C5F 120.7(7) . .
C3F C4F H4FA 119.6 . .
C5F C4F H4FA 119.6 . .
C4F C5F C6F 120.8(7) . .
C4F C5F H5FA 119.6 . .
C6F C5F H5FA 119.6 . .
C5F C6F C11F 119.0(6) . .
C5F C6F C7F 121.8(6) . .
C11F C6F C7F 119.2(6) . .
C8F C7F C6F 121.1(6) . .
C8F C7F H7FA 119.4 . .
C6F C7F H7FA 119.4 . .
C7F C8F C9F 121.3(6) . .
C7F C8F H8FA 119.3 . .
C9F C8F H8FA 119.3 . .
C1F C9F C10F 120.1(6) 2_755 .
C1F C9F C8F 121.2(6) 2_755 .
C10F C9F C8F 118.7(6) . .
C10F C10F C9F 120.5(7) 2_755 .
C10F C10F C11F 119.3(7) 2_755 .
C9F C10F C11F 120.1(6) . .
C6F C11F C2F 120.2(6) . .
C6F C11F C10F 119.6(6) . .
C2F C11F C10F 120.2(6) . .
C13F C12F C1F 178.2(8) . .
C12F C13F Si1F 176.3(6) . .
C15F C14F C16F 111.0(7) . .
C15F C14F Si1F 114.0(5) . .
C16F C14F Si1F 114.1(5) . .
C15F C14F H14D 105.6 . .
C16F C14F H14D 105.6 . .
Si1F C14F H14D 105.6 . .
C14F C15F H15L 109.5 . .
C14F C15F H15M 109.5 . .
H15L C15F H15M 109.5 . .
C14F C15F H15N 109.5 . .
H15L C15F H15N 109.5 . .
H15M C15F H15N 109.5 . .
C14F C16F H16L 109.5 . .
C14F C16F H16M 109.5 . .
H16L C16F H16M 109.5 . .
C14F C16F H16N 109.5 . .
H16L C16F H16N 109.5 . .
H16M C16F H16N 109.5 . .
C18F C17F C19F 111.1(7) . .
C18F C17F Si1F 113.0(5) . .
C19F C17F Si1F 113.5(5) . .
C18F C17F H17F 106.2 . .
C19F C17F H17F 106.2 . .
Si1F C17F H17F 106.2 . .
C17F C18F H18J 109.5 . .
C17F C18F H18K 109.5 . .
H18J C18F H18K 109.5 . .
C17F C18F H18L 109.5 . .
H18J C18F H18L 109.5 . .
H18K C18F H18L 109.5 . .
C17F C19F H19J 109.5 . .
C17F C19F H19K 109.5 . .
H19J C19F H19K 109.5 . .
C17F C19F H19L 109.5 . .
H19J C19F H19L 109.5 . .
H19K C19F H19L 109.5 . .
C21F C20F C22F 108.9(7) . .
C21F C20F Si1F 113.4(6) . .
C22F C20F Si1F 110.4(5) . .
C21F C20F H20D 108.0 . .
C22F C20F H20D 108.0 . .
Si1F C20F H20D 108.0 . .
C20F C21F H21J 109.5 . .
C20F C21F H21K 109.5 . .
H21J C21F H21K 109.5 . .
C20F C21F H21L 109.5 . .
H21J C21F H21L 109.5 . .
H21K C21F H21L 109.5 . .
C20F C22F H22J 109.5 . .
C20F C22F H22K 109.5 . .
H22J C22F H22K 109.5 . .
C20F C22F H22L 109.5 . .
H22J C22F H22L 109.5 . .
H22K C22F H22L 109.5 . .

loop_
_geom_bond_atom_site_label_1
_geom_bond_atom_site_label_2
_geom_bond_distance
_geom_bond_site_symmetry_2
Si1A C24A 1.816(8) .
Si1A C25A 1.868(8) .
Si1A C28A 1.887(7) .
Si1A C31A 1.903(7) .
Si2A C35A 1.838(8) .
Si2A C36A 1.872(8) .
Si2A C39A 1.874(8) .
Si2A C42A 1.883(8) .
C1A C2A 1.402(9) .
C1A C18A 1.426(9) .
C1A C23A 1.430(9) .
C2A C21A 1.427(9) .
C2A C3A 1.429(9) .
C3A C4A 1.353(9) .
C3A H3AA 0.9500 .
C4A C5A 1.425(9) .
C4A H4AA 0.9500 .
C5A C6A 1.388(9) .
C5A C22A 1.438(9) .
C6A C7A 1.390(10) .
C6A H6AA 0.9500 .
C7A C8A 1.363(9) .
C7A H7AA 0.9500 .
C8A C9A 1.414(9) .
C8A H8AA 0.9500 .
C9A C22A 1.423(9) .
C9A C10A 1.426(9) .
C10A C11A 1.394(9) .
C10A C34A 1.429(9) .
C11A C20A 1.428(9) .
C11A C12A 1.437(9) .
C12A C13A 1.355(9) .
C12A H12A 0.9500 .
C13A C14A 1.441(9) .
C13A H13A 0.9500 .
C14A C15A 1.389(9) .
C14A C19A 1.419(9) .
C15A C16A 1.383(10) .
C15A H15A 0.9500 .
C16A C17A 1.369(9) .
C16A H16A 0.9500 .
C17A C18A 1.403(9) .
C17A H17A 0.9500 .
C18A C19A 1.420(9) .
C19A C20A 1.417(9) .
C20A C21A 1.413(9) .
C21A C22A 1.407(9) .
C23A C24A 1.219(10) .
C25A C26A 1.535(10) .
C25A C27A 1.557(11) .
C25A H25A 1.0000 .
C26A H26A 0.9800 .
C26A H26B 0.9800 .
C26A H26C 0.9800 .
C27A H27A 0.9800 .
C27A H27B 0.9800 .
C27A H27C 0.9800 .
C28A C30A 1.510(10) .
C28A C29A 1.542(10) .
C28A H28A 1.0000 .
C29A H29A 0.9800 .
C29A H29B 0.9800 .
C29A H29C 0.9800 .
C30A H30A 0.9800 .
C30A H30B 0.9800 .
C30A H30C 0.9800 .
C31A C32A 1.508(10) .
C31A C33A 1.524(10) .
C31A H31A 1.0000 .
C32A H32A 0.9800 .
C32A H32B 0.9800 .
C32A H32C 0.9800 .
C33A H33A 0.9800 .
C33A H33B 0.9800 .
C33A H33C 0.9800 .
C34A C35A 1.199(10) .
C36A C37A 1.526(10) .
C36A C38A 1.546(10) .
C36A H36A 1.0000 .
C37A H37A 0.9800 .
C37A H37B 0.9800 .
C37A H37C 0.9800 .
C38A H38A 0.9800 .
C38A H38B 0.9800 .
C38A H38C 0.9800 .
C39A C40A 1.539(11) .
C39A C41A 1.540(10) .
C39A H39A 1.0000 .
C40A H40A 0.9800 .
C40A H40B 0.9800 .
C40A H40C 0.9800 .
C41A H41A 0.9800 .
C41A H41B 0.9800 .
C41A H41C 0.9800 .
C42A C44A 1.521(11) .
C42A C43A 1.539(11) .
C42A H42A 1.0000 .
C43A H43A 0.9800 .
C43A H43B 0.9800 .
C43A H43C 0.9800 .
C44A H44A 0.9800 .
C44A H44B 0.9800 .
C44A H44C 0.9800 .
Si1B C24B 1.816(7) .
Si1B C31B 1.877(8) .
Si1B C25B 1.886(7) .
Si1B C28B 1.886(7) .
Si2B C35B 1.827(7) .
Si2B C36B 1.877(7) .
Si2B C39B 1.888(7) .
Si2B C42B 1.906(7) .
C1B C2B 1.383(9) .
C1B C23B 1.429(8) .
C1B C18B 1.436(9) .
C2B C3B 1.438(9) .
C2B C21B 1.445(8) .
C3B C4B 1.354(10) .
C3B H3BA 0.9500 .
C4B C5B 1.426(9) .
C4B H4BA 0.9500 .
C5B C6B 1.400(9) .
C5B C22B 1.411(9) .
C6B C7B 1.402(9) .
C6B H6BA 0.9500 .
C7B C8B 1.356(10) .
C7B H7BA 0.9500 .
C8B C9B 1.416(9) .
C8B H8BA 0.9500 .
C9B C10B 1.411(9) .
C9B C22B 1.433(8) .
C10B C11B 1.408(9) .
C10B C34B 1.422(8) .
C11B C12B 1.428(9) .
C11B C20B 1.437(8) .
C12B C13B 1.360(9) .
C12B H12B 0.9500 .
C13B C14B 1.422(9) .
C13B H13B 0.9500 .
C14B C15B 1.395(9) .
C14B C19B 1.417(9) .
C15B C16B 1.403(9) .
C15B H15B 0.9500 .
C16B C17B 1.357(10) .
C16B H16B 0.9500 .
C17B C18B 1.406(9) .
C17B H17B 0.9500 .
C18B C19B 1.434(8) .
C19B C20B 1.423(9) .
C20B C21B 1.398(9) .
C21B C22B 1.415(9) .
C23B C24B 1.215(9) .
C25B C27B 1.531(9) .
C25B C26B 1.537(11) .
C25B H25B 1.0000 .
C26B H26D 0.9800 .
C26B H26E 0.9800 .
C26B H26F 0.9800 .
C27B H27D 0.9800 .
C27B H27E 0.9800 .
C27B H27F 0.9800 .
C28B C29B 1.531(10) .
C28B C30B 1.537(9) .
C28B H28B 1.0000 .
C29B H29D 0.9800 .
C29B H29E 0.9800 .
C29B H29F 0.9800 .
C30B H30D 0.9800 .
C30B H30E 0.9800 .
C30B H30F 0.9800 .
C31B C33B 1.521(11) .
C31B C32B 1.550(11) .
C31B H31B 1.0000 .
C32B H32D 0.9800 .
C32B H32E 0.9800 .
C32B H32F 0.9800 .
C33B H33D 0.9800 .
C33B H33E 0.9800 .
C33B H33F 0.9800 .
C34B C35B 1.214(9) .
C36B C38B 1.530(10) .
C36B C37B 1.543(10) .
C36B H36B 1.0000 .
C37B H37D 0.9800 .
C37B H37E 0.9800 .
C37B H37F 0.9800 .
C38B H38D 0.9800 .
C38B H38E 0.9800 .
C38B H38F 0.9800 .
C39B C40B 1.522(10) .
C39B C41B 1.530(9) .
C39B H39B 1.0000 .
C40B H40D 0.9800 .
C40B H40E 0.9800 .
C40B H40F 0.9800 .
C41B H41D 0.9800 .
C41B H41E 0.9800 .
C41B H41F 0.9800 .
C42B C43B 1.516(10) .
C42B C44B 1.523(10) .
C42B H42B 1.0000 .
C43B H43D 0.9800 .
C43B H43E 0.9800 .
C43B H43F 0.9800 .
C44B H44D 0.9800 .
C44B H44E 0.9800 .
C44B H44F 0.9800 .
Si1C C13C 1.827(8) .
Si1C C20C 1.867(7) .
Si1C C14C 1.889(8) .
Si1C C17C 1.890(7) .
C1C C2C 1.351(9) .
C1C C12C 1.429(9) .
C1C C9C 1.455(9) 2_566
C2C C11C 1.435(9) .
C2C C3C 1.452(8) .
C3C C4C 1.348(9) .
C3C H3CA 0.9500 .
C4C C5C 1.429(9) .
C4C H4CA 0.9500 .
C5C C6C 1.389(9) .
C5C C10C 1.444(8) .
C6C C7C 1.368(10) .
C6C H6CA 0.9500 .
C7C C8C 1.394(10) .
C7C H7CA 0.9500 .
C8C C9C 1.416(9) .
C8C H8CA 0.9500 .
C9C C10C 1.415(9) .
C9C C1C 1.455(9) 2_566
C10C C11C 1.410(9) .
C11C C11C 1.393(12) 2_566
C12C C13C 1.207(9) .
C14C C15C 1.515(9) .
C14C C16C 1.531(10) .
C14C H14A 1.0000 .
C15C H15C 0.9800 .
C15C H15D 0.9800 .
C15C H15E 0.9800 .
C16C H16C 0.9800 .
C16C H16D 0.9800 .
C16C H16E 0.9800 .
C17C C18C 1.516(10) .
C17C C19C 1.522(10) .
C17C H17C 1.0000 .
C18C H18A 0.9800 .
C18C H18B 0.9800 .
C18C H18C 0.9800 .
C19C H19A 0.9800 .
C19C H19B 0.9800 .
C19C H19C 0.9800 .
C20C C22C 1.541(11) .
C20C C21C 1.568(11) .
C20C H20A 1.0000 .
C21C H21A 0.9800 .
C21C H21B 0.9800 .
C21C H21C 0.9800 .
C22C H22A 0.9800 .
C22C H22B 0.9800 .
C22C H22C 0.9800 .
Si1D C13D 1.833(7) .
Si1D C14D 1.879(8) .
Si1D C17D 1.898(7) .
Si1D C20D 1.898(7) .
C1D C2D 1.385(9) .
C1D C12D 1.418(9) .
C1D C9D 1.432(9) 2_666
C2D C11D 1.424(9) .
C2D C3D 1.441(9) .
C3D C4D 1.359(10) .
C3D H3DA 0.9500 .
C4D C5D 1.413(10) .
C4D H4DA 0.9500 .
C5D C6D 1.380(10) .
C5D C10D 1.435(9) .
C6D C7D 1.388(10) .
C6D H6DA 0.9500 .
C7D C8D 1.371(10) .
C7D H7DA 0.9500 .
C8D C9D 1.413(9) .
C8D H8DA 0.9500 .
C9D C10D 1.417(9) .
C9D C1D 1.432(9) 2_666
C10D C11D 1.426(9) .
C11D C11D 1.407(12) 2_666
C12D C13D 1.218(9) .
C14D C15D 1.529(11) .
C14D C16D 1.535(11) .
C14D H14B 1.0000 .
C15D H15F 0.9800 .
C15D H15G 0.9800 .
C15D H15H 0.9800 .
C16D H16F 0.9800 .
C16D H16G 0.9800 .
C16D H16H 0.9800 .
C17D C19D 1.526(10) .
C17D C18D 1.528(10) .
C17D H17D 1.0000 .
C18D H18D 0.9800 .
C18D H18E 0.9800 .
C18D H18F 0.9800 .
C19D H19D 0.9800 .
C19D H19E 0.9800 .
C19D H19F 0.9800 .
C20D C22D 1.517(11) .
C20D C21D 1.524(11) .
C20D H20B 1.0000 .
C21D H21D 0.9800 .
C21D H21E 0.9800 .
C21D H21F 0.9800 .
C22D H22D 0.9800 .
C22D H22E 0.9800 .
C22D H22F 0.9800 .
Si1E C13E 1.836(7) .
Si1E C14E 1.874(8) .
Si1E C17E 1.888(8) .
Si1E C20E 1.890(8) .
C1E C9E 1.383(9) 2_655
C1E C12E 1.437(9) .
C1E C2E 1.439(10) .
C2E C3E 1.406(9) .
C2E C11E 1.425(9) .
C3E C4E 1.365(11) .
C3E H3EA 0.9500 .
C4E C5E 1.381(10) .
C4E H4EA 0.9500 .
C5E C6E 1.383(9) .
C5E H5EA 0.9500 .
C6E C11E 1.424(9) .
C6E C7E 1.437(10) .
C7E C8E 1.332(9) .
C7E H7EA 0.9500 .
C8E C9E 1.443(9) .
C8E H8EA 0.9500 .
C9E C1E 1.383(9) 2_655
C9E C10E 1.424(9) .
C10E C10E 1.412(13) 2_655
C10E C11E 1.425(9) .
C12E C13E 1.190(9) .
C14E C16E 1.532(11) .
C14E C15E 1.538(11) .
C14E H14C 1.0000 .
C15E H15I 0.9800 .
C15E H15J 0.9800 .
C15E H15K 0.9800 .
C16E H16I 0.9800 .
C16E H16J 0.9800 .
C16E H16K 0.9800 .
C17E C19E 1.528(11) .
C17E C18E 1.535(10) .
C17E H17E 1.0000 .
C18E H18G 0.9800 .
C18E H18H 0.9800 .
C18E H18I 0.9800 .
C19E H19G 0.9800 .
C19E H19H 0.9800 .
C19E H19I 0.9800 .
C20E C21E 1.534(10) .
C20E C22E 1.534(11) .
C20E H20C 1.0000 .
C21E H21G 0.9800 .
C21E H21H 0.9800 .
C21E H21I 0.9800 .
C22E H22G 0.9800 .
C22E H22H 0.9800 .
C22E H22I 0.9800 .
Si1F C13F 1.841(7) .
Si1F C20F 1.864(8) .
Si1F C17F 1.896(8) .
Si1F C14F 1.903(8) .
C1F C9F 1.390(10) 2_755
C1F C2F 1.426(9) .
C1F C12F 1.433(9) .
C2F C3F 1.399(9) .
C2F C11F 1.425(9) .
C3F C4F 1.386(10) .
C3F H3FA 0.9500 .
C4F C5F 1.387(10) .
C4F H4FA 0.9500 .
C5F C6F 1.391(9) .
C5F H5FA 0.9500 .
C6F C11F 1.415(9) .
C6F C7F 1.438(10) .
C7F C8F 1.348(9) .
C7F H7FA 0.9500 .
C8F C9F 1.441(9) .
C8F H8FA 0.9500 .
C9F C1F 1.390(10) 2_755
C9F C10F 1.418(9) .
C10F C10F 1.408(13) 2_755
C10F C11F 1.430(9) .
C12F C13F 1.201(9) .
C14F C15F 1.513(10) .
C14F C16F 1.517(11) .
C14F H14D 1.0000 .
C15F H15L 0.9800 .
C15F H15M 0.9800 .
C15F H15N 0.9800 .
C16F H16L 0.9800 .
C16F H16M 0.9800 .
C16F H16N 0.9800 .
C17F C18F 1.514(10) .
C17F C19F 1.528(11) .
C17F H17F 1.0000 .
C18F H18J 0.9800 .
C18F H18K 0.9800 .
C18F H18L 0.9800 .
C19F H19J 0.9800 .
C19F H19K 0.9800 .
C19F H19L 0.9800 .
C20F C21F 1.514(12) .
C20F C22F 1.571(12) .
C20F H20D 1.0000 .
C21F H21J 0.9800 .
C21F H21K 0.9800 .
C21F H21L 0.9800 .
C22F H22J 0.9800 .
C22F H22K 0.9800 .
C22F H22L 0.9800 .

loop_
_geom_torsion_atom_site_label_1
_geom_torsion_atom_site_label_2
_geom_torsion_atom_site_label_3
_geom_torsion_atom_site_label_4
_geom_torsion
_geom_torsion_site_symmetry_1
_geom_torsion_site_symmetry_4
C18A C1A C2A C21A 2.3(9) . .
C23A C1A C2A C21A -176.9(6) . .
C18A C1A C2A C3A -179.6(6) . .
C23A C1A C2A C3A 1.2(9) . .
C1A C2A C3A C4A 179.9(6) . .
C21A C2A C3A C4A -2.0(9) . .
C2A C3A C4A C5A 1.5(10) . .
C3A C4A C5A C6A 178.7(6) . .
C3A C4A C5A C22A -1.0(10) . .
C4A C5A C6A C7A -179.3(6) . .
C22A C5A C6A C7A 0.4(10) . .
C5A C6A C7A C8A -0.4(10) . .
C6A C7A C8A C9A 0.6(10) . .
C7A C8A C9A C22A -0.8(9) . .
C7A C8A C9A C10A -178.5(6) . .
C8A C9A C10A C11A -178.9(6) . .
C22A C9A C10A C11A 3.4(9) . .
C8A C9A C10A C34A 1.6(9) . .
C22A C9A C10A C34A -176.0(6) . .
C9A C10A C11A C20A -2.5(9) . .
C34A C10A C11A C20A 177.0(6) . .
C9A C10A C11A C12A 178.9(6) . .
C34A C10A C11A C12A -1.6(9) . .
C10A C11A C12A C13A 179.7(6) . .
C20A C11A C12A C13A 1.0(9) . .
C11A C12A C13A C14A -0.9(10) . .
C12A C13A C14A C15A -179.3(6) . .
C12A C13A C14A C19A 1.0(9) . .
C19A C14A C15A C16A -2.2(10) . .
C13A C14A C15A C16A 178.1(6) . .
C14A C15A C16A C17A 3.0(10) . .
C15A C16A C17A C18A -2.9(10) . .
C16A C17A C18A C19A 2.0(10) . .
C16A C17A C18A C1A -179.7(6) . .
C2A C1A C18A C17A 179.1(6) . .
C23A C1A C18A C17A -1.7(9) . .
C2A C1A C18A C19A -2.7(9) . .
C23A C1A C18A C19A 176.6(6) . .
C15A C14A C19A C20A 179.1(6) . .
C13A C14A C19A C20A -1.1(9) . .
C15A C14A C19A C18A 1.3(9) . .
C13A C14A C19A C18A -178.9(6) . .
C17A C18A C19A C20A -179.0(6) . .
C1A C18A C19A C20A 2.6(9) . .
C17A C18A C19A C14A -1.2(9) . .
C1A C18A C19A C14A -179.6(6) . .
C14A C19A C20A C21A 179.9(6) . .
C18A C19A C20A C21A -2.3(9) . .
C14A C19A C20A C11A 1.2(9) . .
C18A C19A C20A C11A 179.0(6) . .
C10A C11A C20A C21A 1.5(9) . .
C12A C11A C20A C21A -179.8(6) . .
C10A C11A C20A C19A -179.8(6) . .
C12A C11A C20A C19A -1.2(9) . .
C19A C20A C21A C22A 179.9(6) . .
C11A C20A C21A C22A -1.5(9) . .
C19A C20A C21A C2A 1.9(9) . .
C11A C20A C21A C2A -179.4(6) . .
C1A C2A C21A C22A -179.9(6) . .
C3A C2A C21A C22A 2.0(9) . .
C1A C2A C21A C20A -2.0(9) . .
C3A C2A C21A C20A 179.9(6) . .
C20A C21A C22A C9A 2.4(9) . .
C2A C21A C22A C9A -179.7(6) . .
C20A C21A C22A C5A -179.5(6) . .
C2A C21A C22A C5A -1.6(9) . .
C8A C9A C22A C21A 178.9(6) . .
C10A C9A C22A C21A -3.4(9) . .
C8A C9A C22A C5A 0.8(9) . .
C10A C9A C22A C5A 178.5(6) . .
C6A C5A C22A C21A -178.7(6) . .
C4A C5A C22A C21A 1.0(9) . .
C6A C5A C22A C9A -0.6(9) . .
C4A C5A C22A C9A 179.1(6) . .
C2A C1A C23A C24A 20(19) . .
C18A C1A C23A C24A -159(19) . .
C1A C23A C24A Si1A -5(25) . .
C25A Si1A C24A C23A 156(8) . .
C28A Si1A C24A C23A -86(8) . .
C31A Si1A C24A C23A 37(8) . .
C24A Si1A C25A C26A -62.0(6) . .
C28A Si1A C25A C26A -178.0(5) . .
C31A Si1A C25A C26A 53.2(6) . .
C24A Si1A C25A C27A 62.4(6) . .
C28A Si1A C25A C27A -53.5(6) . .
C31A Si1A C25A C27A 177.7(5) . .
C24A Si1A C28A C30A 55.1(6) . .
C25A Si1A C28A C30A 172.3(5) . .
C31A Si1A C28A C30A -61.7(6) . .
C24A Si1A C28A C29A -175.1(5) . .
C25A Si1A C28A C29A -57.9(6) . .
C31A Si1A C28A C29A 68.1(6) . .
C24A Si1A C31A C32A 176.5(5) . .
C25A Si1A C31A C32A 59.4(6) . .
C28A Si1A C31A C32A -66.2(6) . .
C24A Si1A C31A C33A -54.5(6) . .
C25A Si1A C31A C33A -171.6(5) . .
C28A Si1A C31A C33A 62.8(6) . .
C11A C10A C34A C35A -117(52) . .
C9A C10A C34A C35A 63(52) . .
C10A C34A C35A Si2A 106(55) . .
C36A Si2A C35A C34A 137(33) . .
C39A Si2A C35A C34A -99(33) . .
C42A Si2A C35A C34A 20(33) . .
C35A Si2A C36A C37A -173.4(5) . .
C39A Si2A C36A C37A 69.1(6) . .
C42A Si2A C36A C37A -58.5(6) . .
C35A Si2A C36A C38A 58.4(6) . .
C39A Si2A C36A C38A -59.1(6) . .
C42A Si2A C36A C38A 173.3(5) . .
C35A Si2A C39A C40A 169.6(5) . .
C36A Si2A C39A C40A -72.4(6) . .
C42A Si2A C39A C40A 54.6(6) . .
C35A Si2A C39A C41A -61.6(6) . .
C36A Si2A C39A C41A 56.4(6) . .
C42A Si2A C39A C41A -176.6(5) . .
C35A Si2A C42A C44A 62.4(6) . .
C36A Si2A C42A C44A -52.6(6) . .
C39A Si2A C42A C44A 177.1(5) . .
C35A Si2A C42A C43A -62.5(6) . .
C36A Si2A C42A C43A -177.5(5) . .
C39A Si2A C42A C43A 52.2(6) . .
C23B C1B C2B C3B -2.1(9) . .
C18B C1B C2B C3B 179.0(6) . .
C23B C1B C2B C21B 178.6(6) . .
C18B C1B C2B C21B -0.3(9) . .
C1B C2B C3B C4B 179.9(6) . .
C21B C2B C3B C4B -0.8(9) . .
C2B C3B C4B C5B 0.3(10) . .
C3B C4B C5B C6B -178.6(6) . .
C3B C4B C5B C22B -0.4(10) . .
C22B C5B C6B C7B 1.1(10) . .
C4B C5B C6B C7B 179.3(6) . .
C5B C6B C7B C8B -1.1(10) . .
C6B C7B C8B C9B 2.2(10) . .
C7B C8B C9B C10B 178.8(6) . .
C7B C8B C9B C22B -3.2(9) . .
C8B C9B C10B C11B 176.7(6) . .
C22B C9B C10B C11B -1.2(9) . .
C8B C9B C10B C34B -3.5(9) . .
C22B C9B C10B C34B 178.6(6) . .
C9B C10B C11B C12B -178.8(6) . .
C34B C10B C11B C12B 1.4(9) . .
C9B C10B C11B C20B 1.4(9) . .
C34B C10B C11B C20B -178.4(6) . .
C10B C11B C12B C13B -179.2(6) . .
C20B C11B C12B C13B 0.6(9) . .
C11B C12B C13B C14B -0.7(9) . .
C12B C13B C14B C15B 178.0(6) . .
C12B C13B C14B C19B 1.2(9) . .
C19B C14B C15B C16B -2.4(10) . .
C13B C14B C15B C16B -179.2(6) . .
C14B C15B C16B C17B 1.2(10) . .
C15B C16B C17B C18B -0.4(10) . .
C16B C17B C18B C19B 1.0(9) . .
C16B C17B C18B C1B -179.8(6) . .
C2B C1B C18B C17B -178.6(6) . .
C23B C1B C18B C17B 2.5(9) . .
C2B C1B C18B C19B 0.6(9) . .
C23B C1B C18B C19B -178.3(6) . .
C15B C14B C19B C20B -178.5(6) . .
C13B C14B C19B C20B -1.6(9) . .
C15B C14B C19B C18B 2.9(9) . .
C13B C14B C19B C18B 179.8(6) . .
C17B C18B C19B C14B -2.2(9) . .
C1B C18B C19B C14B 178.5(6) . .
C17B C18B C19B C20B 179.2(6) . .
C1B C18B C19B C20B -0.1(9) . .
C14B C19B C20B C21B -179.4(6) . .
C18B C19B C20B C21B -0.9(9) . .
C14B C19B C20B C11B 1.6(9) . .
C18B C19B C20B C11B -179.9(6) . .
C10B C11B C20B C21B -0.2(9) . .
C12B C11B C20B C21B 179.9(5) . .
C10B C11B C20B C19B 178.8(5) . .
C12B C11B C20B C19B -1.1(9) . .
C19B C20B C21B C22B 179.9(6) . .
C11B C20B C21B C22B -1.1(9) . .
C19B C20B C21B C2B 1.2(8) . .
C11B C20B C21B C2B -179.8(6) . .
C1B C2B C21B C20B -0.6(9) . .
C3B C2B C21B C20B -180.0(5) . .
C1B C2B C21B C22B -179.3(6) . .
C3B C2B C21B C22B 1.3(9) . .
C6B C5B C22B C21B 179.2(6) . .
C4B C5B C22B C21B 1.0(9) . .
C6B C5B C22B C9B -2.3(9) . .
C4B C5B C22B C9B 179.5(6) . .
C20B C21B C22B C5B 179.8(6) . .
C2B C21B C22B C5B -1.5(9) . .
C20B C21B C22B C9B 1.3(9) . .
C2B C21B C22B C9B 180.0(6) . .
C10B C9B C22B C5B -178.7(6) . .
C8B C9B C22B C5B 3.3(9) . .
C10B C9B C22B C21B -0.2(9) . .
C8B C9B C22B C21B -178.2(6) . .
C2B C1B C23B C24B -107(27) . .
C18B C1B C23B C24B 72(27) . .
C1B C23B C24B Si1B 47(34) . .
C31B Si1B C24B C23B 66(10) . .
C25B Si1B C24B C23B -177(100) . .
C28B Si1B C24B C23B -53(10) . .
C24B Si1B C25B C27B -172.7(5) . .
C31B Si1B C25B C27B -56.8(6) . .
C28B Si1B C25B C27B 70.6(6) . .
C24B Si1B C25B C26B 58.9(6) . .
C31B Si1B C25B C26B 174.8(5) . .
C28B Si1B C25B C26B -57.7(6) . .
C24B Si1B C28B C29B -59.4(5) . .
C31B Si1B C28B C29B -175.1(5) . .
C25B Si1B C28B C29B 58.0(6) . .
C24B Si1B C28B C30B 172.0(5) . .
C31B Si1B C28B C30B 56.3(6) . .
C25B Si1B C28B C30B -70.6(6) . .
C24B Si1B C31B C33B 64.8(6) . .
C25B Si1B C31B C33B -50.5(6) . .
C28B Si1B C31B C33B 179.0(5) . .
C24B Si1B C31B C32B -60.5(6) . .
C25B Si1B C31B C32B -175.9(5) . .
C28B Si1B C31B C32B 53.7(6) . .
C11B C10B C34B C35B 87(25) . .
C9B C10B C34B C35B -92(25) . .
C10B C34B C35B Si2B -96(26) . .
C36B Si2B C35B C34B -176(5) . .
C39B Si2B C35B C34B -58(5) . .
C42B Si2B C35B C34B 66(5) . .
C35B Si2B C36B C38B -62.3(6) . .
C39B Si2B C36B C38B -177.9(5) . .
C42B Si2B C36B C38B 52.9(6) . .
C35B Si2B C36B C37B 62.2(6) . .
C39B Si2B C36B C37B -53.4(6) . .
C42B Si2B C36B C37B 177.4(5) . .
C35B Si2B C39B C40B 56.6(6) . .
C36B Si2B C39B C40B 173.0(5) . .
C42B Si2B C39B C40B -61.4(6) . .
C35B Si2B C39B C41B -174.9(5) . .
C36B Si2B C39B C41B -58.5(6) . .
C42B Si2B C39B C41B 67.1(6) . .
C35B Si2B C42B C43B 175.2(5) . .
C36B Si2B C42B C43B 59.3(6) . .
C39B Si2B C42B C43B -67.0(6) . .
C35B Si2B C42B C44B -55.2(6) . .
C36B Si2B C42B C44B -171.0(5) . .
C39B Si2B C42B C44B 62.7(6) . .
C12C C1C C2C C11C -177.8(6) . .
C9C C1C C2C C11C -0.2(9) 2_566 .
C12C C1C C2C C3C 3.0(10) . .
C9C C1C C2C C3C -179.5(6) 2_566 .
C1C C2C C3C C4C 179.6(6) . .
C11C C2C C3C C4C 0.4(9) . .
C2C C3C C4C C5C -0.6(10) . .
C3C C4C C5C C6C 178.4(6) . .
C3C C4C C5C C10C 1.7(9) . .
C4C C5C C6C C7C -178.2(6) . .
C10C C5C C6C C7C -1.6(10) . .
C5C C6C C7C C8C 0.1(11) . .
C6C C7C C8C C9C -0.7(10) . .
C7C C8C C9C C10C 2.8(9) . .
C7C C8C C9C C1C -179.8(6) . 2_566
C8C C9C C10C C11C 179.0(6) . .
C1C C9C C10C C11C 1.5(9) 2_566 .
C8C C9C C10C C5C -4.2(9) . .
C1C C9C C10C C5C 178.3(6) 2_566 .
C6C C5C C10C C11C -179.6(6) . .
C4C C5C C10C C11C -2.8(9) . .
C6C C5C C10C C9C 3.6(9) . .
C4C C5C C10C C9C -179.6(6) . .
C9C C10C C11C C11C -1.7(11) . 2_566
C5C C10C C11C C11C -178.4(7) . 2_566
C9C C10C C11C C2C 179.4(6) . .
C5C C10C C11C C2C 2.7(9) . .
C1C C2C C11C C11C 0.4(11) . 2_566
C3C C2C C11C C11C 179.7(7) . 2_566
C1C C2C C11C C10C 179.3(6) . .
C3C C2C C11C C10C -1.4(9) . .
C2C C1C C12C C13C 99(57) . .
C9C C1C C12C C13C -79(58) 2_566 .
C1C C12C C13C Si1C 11(67) . .
C20C Si1C C13C C12C -121(12) . .
C14C Si1C C13C C12C -3(12) . .
C17C Si1C C13C C12C 121(12) . .
C13C Si1C C14C C15C 65.5(6) . .
C20C Si1C C14C C15C -178.8(5) . .
C17C Si1C C14C C15C -52.8(6) . .
C13C Si1C C14C C16C -165.8(5) . .
C20C Si1C C14C C16C -50.0(6) . .
C17C Si1C C14C C16C 76.0(6) . .
C13C Si1C C17C C18C -57.0(6) . .
C20C Si1C C17C C18C -173.0(6) . .
C14C Si1C C17C C18C 61.6(6) . .
C13C Si1C C17C C19C 173.1(6) . .
C20C Si1C C17C C19C 57.1(7) . .
C14C Si1C C17C C19C -68.3(7) . .
C13C Si1C C20C C22C 61.1(6) . .
C14C Si1C C20C C22C -54.6(6) . .
C17C Si1C C20C C22C 176.7(6) . .
C13C Si1C C20C C21C -62.3(6) . .
C14C Si1C C20C C21C -178.0(6) . .
C17C Si1C C20C C21C 53.3(7) . .
C12D C1D C2D C11D -179.2(6) . .
C9D C1D C2D C11D -1.3(9) 2_666 .
C12D C1D C2D C3D 3.2(9) . .
C9D C1D C2D C3D -178.9(6) 2_666 .
C1D C2D C3D C4D 179.8(6) . .
C11D C2D C3D C4D 2.1(9) . .
C2D C3D C4D C5D -1.1(10) . .
C3D C4D C5D C6D 178.4(7) . .
C3D C4D C5D C10D 0.7(10) . .
C4D C5D C6D C7D -178.9(6) . .
C10D C5D C6D C7D -1.1(10) . .
C5D C6D C7D C8D -0.1(10) . .
C6D C7D C8D C9D 0.3(10) . .
C7D C8D C9D C10D 0.7(9) . .
C7D C8D C9D C1D 179.3(6) . 2_666
C8D C9D C10D C11D 179.3(6) . .
C1D C9D C10D C11D 0.7(9) 2_666 .
C8D C9D C10D C5D -2.0(9) . .
C1D C9D C10D C5D 179.4(6) 2_666 .
C6D C5D C10D C9D 2.2(9) . .
C4D C5D C10D C9D -179.9(6) . .
C6D C5D C10D C11D -179.1(6) . .
C4D C5D C10D C11D -1.2(9) . .
C1D C2D C11D C11D 2.7(11) . 2_666
C3D C2D C11D C11D -179.6(7) . 2_666
C1D C2D C11D C10D 179.6(6) . .
C3D C2D C11D C10D -2.7(9) . .
C9D C10D C11D C11D -2.1(11) . 2_666
C5D C10D C11D C11D 179.3(7) . 2_666
C9D C10D C11D C2D -179.0(6) . .
C5D C10D C11D C2D 2.3(9) . .
C2D C1D C12D C13D 69(64) . .
C9D C1D C12D C13D -109(64) 2_666 .
C1D C12D C13D Si1D -61(68) . .
C14D Si1D C13D C12D 161(8) . .
C17D Si1D C13D C12D -80(8) . .
C20D Si1D C13D C12D 43(8) . .
C13D Si1D C14D C15D -60.5(6) . .
C17D Si1D C14D C15D -177.1(6) . .
C20D Si1D C14D C15D 54.7(7) . .
C13D Si1D C14D C16D 62.1(6) . .
C17D Si1D C14D C16D -54.6(6) . .
C20D Si1D C14D C16D 177.3(6) . .
C13D Si1D C17D C19D 57.0(6) . .
C14D Si1D C17D C19D 174.3(5) . .
C20D Si1D C17D C19D -60.6(6) . .
C13D Si1D C17D C18D -172.2(6) . .
C14D Si1D C17D C18D -55.0(6) . .
C20D Si1D C17D C18D 70.1(6) . .
C13D Si1D C20D C22D -52.9(6) . .
C14D Si1D C20D C22D -169.6(5) . .
C17D Si1D C20D C22D 65.4(6) . .
C13D Si1D C20D C21D 178.6(6) . .
C14D Si1D C20D C21D 61.9(7) . .
C17D Si1D C20D C21D -63.1(7) . .
C9E C1E C2E C3E -178.3(6) 2_655 .
C12E C1E C2E C3E 2.2(9) . .
C9E C1E C2E C11E 2.3(9) 2_655 .
C12E C1E C2E C11E -177.3(6) . .
C11E C2E C3E C4E -0.8(10) . .
C1E C2E C3E C4E 179.8(6) . .
C2E C3E C4E C5E 1.7(10) . .
C3E C4E C5E C6E -2.0(11) . .
C4E C5E C6E C11E 1.4(10) . .
C4E C5E C6E C7E 179.9(6) . .
C5E C6E C7E C8E 179.0(7) . .
C11E C6E C7E C8E -2.4(10) . .
C6E C7E C8E C9E 1.7(10) . .
C7E C8E C9E C1E -179.6(6) . 2_655
C7E C8E C9E C10E -0.1(9) . .
C1E C9E C10E C10E 0.0(11) 2_655 2_655
C8E C9E C10E C10E -179.5(7) . 2_655
C1E C9E C10E C11E 178.9(6) 2_655 .
C8E C9E C10E C11E -0.7(9) . .
C5E C6E C11E C10E -179.7(6) . .
C7E C6E C11E C10E 1.7(9) . .
C5E C6E C11E C2E -0.5(10) . .
C7E C6E C11E C2E -179.1(6) . .
C10E C10E C11E C6E 178.7(7) 2_655 .
C9E C10E C11E C6E -0.2(9) . .
C10E C10E C11E C2E -0.6(11) 2_655 .
C9E C10E C11E C2E -179.4(6) . .
C3E C2E C11E C6E 0.2(9) . .
C1E C2E C11E C6E 179.6(6) . .
C3E C2E C11E C10E 179.4(6) . .
C1E C2E C11E C10E -1.1(9) . .
C9E C1E C12E C13E -90(20) 2_655 .
C2E C1E C12E C13E 90(20) . .
C1E C12E C13E Si1E -18(41) . .
C14E Si1E C13E C12E 113(24) . .
C17E Si1E C13E C12E -4(25) . .
C20E Si1E C13E C12E -130(24) . .
C13E Si1E C14E C16E -61.4(6) . .
C17E Si1E C14E C16E 52.9(6) . .
C20E Si1E C14E C16E -177.3(5) . .
C13E Si1E C14E C15E 62.7(6) . .
C17E Si1E C14E C15E 177.0(6) . .
C20E Si1E C14E C15E -53.2(6) . .
C13E Si1E C17E C19E -61.9(6) . .
C14E Si1E C17E C19E -176.7(5) . .
C20E Si1E C17E C19E 57.4(6) . .
C13E Si1E C17E C18E 170.7(6) . .
C14E Si1E C17E C18E 55.9(7) . .
C20E Si1E C17E C18E -70.0(7) . .
C13E Si1E C20E C21E -170.3(6) . .
C14E Si1E C20E C21E -54.8(7) . .
C17E Si1E C20E C21E 71.2(7) . .
C13E Si1E C20E C22E 62.6(6) . .
C14E Si1E C20E C22E 178.1(5) . .
C17E Si1E C20E C22E -55.9(6) . .
C9F C1F C2F C3F -178.7(6) 2_755 .
C12F C1F C2F C3F 2.0(9) . .
C9F C1F C2F C11F 1.7(9) 2_755 .
C12F C1F C2F C11F -177.6(6) . .
C11F C2F C3F C4F -0.7(9) . .
C1F C2F C3F C4F 179.7(6) . .
C2F C3F C4F C5F 2.7(10) . .
C3F C4F C5F C6F -4.0(10) . .
C4F C5F C6F C11F 3.2(10) . .
C4F C5F C6F C7F -177.7(6) . .
C5F C6F C7F C8F -179.4(7) . .
C11F C6F C7F C8F -0.4(10) . .
C6F C7F C8F C9F 0.2(10) . .
C7F C8F C9F C1F -179.4(6) . 2_755
C7F C8F C9F C10F -0.7(10) . .
C1F C9F C10F C10F -1.8(11) 2_755 2_755
C8F C9F C10F C10F 179.5(7) . 2_755
C1F C9F C10F C11F 179.9(6) 2_755 .
C8F C9F C10F C11F 1.2(9) . .
C5F C6F C11F C2F -1.3(9) . .
C7F C6F C11F C2F 179.6(6) . .
C5F C6F C11F C10F 180.0(6) . .
C7F C6F C11F C10F 0.9(9) . .
C3F C2F C11F C6F 0.1(9) . .
C1F C2F C11F C6F 179.7(6) . .
C3F C2F C11F C10F 178.8(6) . .
C1F C2F C11F C10F -1.6(9) . .
C10F C10F C11F C6F -179.6(7) 2_755 .
C9F C10F C11F C6F -1.4(9) . .
C10F C10F C11F C2F 1.7(10) 2_755 .
C9F C10F C11F C2F 179.9(6) . .
C9F C1F C12F C13F -37(24) 2_755 .
C2F C1F C12F C13F 143(24) . .
C1F C12F C13F Si1F 39(31) . .
C20F Si1F C13F C12F -174(10) . .
C17F Si1F C13F C12F 70(10) . .
C14F Si1F C13F C12F -54(10) . .
C13F Si1F C14F C15F 55.5(7) . .
C20F Si1F C14F C15F 173.3(6) . .
C17F Si1F C14F C15F -62.3(7) . .
C13F Si1F C14F C16F -175.5(6) . .
C20F Si1F C14F C16F -57.7(7) . .
C17F Si1F C14F C16F 66.7(7) . .
C13F Si1F C17F C18F -54.1(6) . .
C20F Si1F C17F C18F -171.1(5) . .
C14F Si1F C17F C18F 63.1(6) . .
C13F Si1F C17F C19F 178.3(6) . .
C20F Si1F C17F C19F 61.3(7) . .
C14F Si1F C17F C19F -64.4(7) . .
C13F Si1F C20F C21F -62.2(7) . .
C17F Si1F C20F C21F 53.4(7) . .
C14F Si1F C20F C21F -178.2(6) . .
C13F Si1F C20F C22F 60.3(7) . .
C17F Si1F C20F C22F 175.8(6) . .
C14F Si1F C20F C22F -55.7(7) . .
